data_7017209
loop_
_publ_author_name
'Yoshinari, Nobuto'
'Konno, Takumi'

_publ_section_title
;
 Self-assembly of d-penicillaminato M(6)M'(8) (M = Ni(ii), Pd(ii), Pt(ii);
 M' = Cu(i), Ag(i)) clusters and their organization into extended
 La(iii)M(6)M'(8) supramolecular structures.
;
_journal_issue 45
_journal_name_full 'Dalton transactions (Cambridge, England : 2003)'
_journal_page_first 12191
_journal_page_last 12200
_journal_paper_doi 10.1039/c1dt10778j
_journal_volume 40
_journal_year 2011
_chemical_absolute_configuration rm
_chemical_formula_moiety 'C62 H111 Ag8 Br La2 N12 O34 Pd6 S12, 20(O)'
_chemical_formula_sum 'C62 H167 Ag8 Br La2 N12 O54 Pd6 S12'
_chemical_formula_weight 4188.89
_chemical_name_systematic
;
?
;
_space_group_IT_number 92
_symmetry_cell_setting tetragonal
_symmetry_Int_Tables_number 92
_symmetry_space_group_name_Hall 'P 4abw 2nw'
_symmetry_space_group_name_H-M 'P 41 21 2'
_atom_sites_solution_hydrogens geom
_atom_sites_solution_primary direct
_atom_sites_solution_secondary difmap
_audit_creation_method SHELXL-97
_cell_angle_alpha 90.00
_cell_angle_beta 90.00
_cell_angle_gamma 90.00
_cell_formula_units_Z 8
_cell_length_a 24.8446(13)
_cell_length_b 24.8446(13)
_cell_length_c 47.2409(10)
_cell_measurement_reflns_used 119203
_cell_measurement_temperature 200(2)
_cell_measurement_theta_max 25.34
_cell_measurement_theta_min 3.00
_cell_volume 29160(2)
_computing_cell_refinement 'RAPID AUTO'
_computing_data_collection 'RAPID AUTO (Rigaku, ????)'
_computing_data_reduction 'RAPID AUTO'
_computing_molecular_graphics 'Yadokari-XG 2009 (Wakita Nemoto et al., 2009)'
_computing_publication_material 'Yadokari-XG 2009 (Wakita,Nemoto et al., 2009)'
_computing_structure_refinement 'SHELXL-97 (Sheldrick, 1997)'
_computing_structure_solution 'SHELXS97 (Sheldrick, 2008)'
_diffrn_ambient_temperature 200(2)
_diffrn_detector_area_resol_mean 10.000
_diffrn_measured_fraction_theta_full 0.997
_diffrn_measured_fraction_theta_max 0.997
_diffrn_measurement_device_type 'Rigaku R-AXIS RAPID'
_diffrn_measurement_method \w
_diffrn_radiation_type MoK\a
_diffrn_radiation_wavelength 0.71075
_diffrn_reflns_av_R_equivalents 0.2480
_diffrn_reflns_av_sigmaI/netI 0.1923
_diffrn_reflns_limit_h_max 27
_diffrn_reflns_limit_h_min -27
_diffrn_reflns_limit_k_max 27
_diffrn_reflns_limit_k_min -25
_diffrn_reflns_limit_l_max 50
_diffrn_reflns_limit_l_min -52
_diffrn_reflns_number 168976
_diffrn_reflns_theta_full 23.25
_diffrn_reflns_theta_max 23.25
_diffrn_reflns_theta_min 3.00
_exptl_absorpt_coefficient_mu 2.860
_exptl_absorpt_correction_T_max 0.774
_exptl_absorpt_correction_T_min 0.339
_exptl_absorpt_correction_type multi-scan
_exptl_absorpt_process_details 'ABSCOR (Rigaku, 1995)'
_exptl_crystal_colour yellow
_exptl_crystal_density_diffrn 1.908
_exptl_crystal_density_method 'not measured'
_exptl_crystal_description needle
_exptl_crystal_F_000 16384
_exptl_crystal_size_max 0.40
_exptl_crystal_size_mid 0.05
_exptl_crystal_size_min 0.05
_refine_diff_density_max 1.654
_refine_diff_density_min -1.595
_refine_diff_density_rms 0.155
_refine_ls_abs_structure_details 'Flack H D (1983), Acta Cryst. A39, 876-881'
_refine_ls_abs_structure_Flack -0.01(2)
_refine_ls_extinction_method none
_refine_ls_goodness_of_fit_ref 0.842
_refine_ls_hydrogen_treatment constr
_refine_ls_matrix_type full
_refine_ls_number_parameters 1312
_refine_ls_number_reflns 20882
_refine_ls_number_restraints 99
_refine_ls_restrained_S_all 0.843
_refine_ls_R_factor_all 0.1110
_refine_ls_R_factor_gt 0.0542
_refine_ls_shift/su_max 0.013
_refine_ls_shift/su_mean 0.001
_refine_ls_structure_factor_coef Fsqd
_refine_ls_weighting_details 'calc w=1/[\s^2^(Fo^2^)+(0.0650P)^2^+0.0000P] where P=(Fo^2^+2Fc^2^)/3'
_refine_ls_weighting_scheme calc
_refine_ls_wR_factor_gt 0.1299
_refine_ls_wR_factor_ref 0.1410
_reflns_number_gt 10325
_reflns_number_total 20882
_reflns_threshold_expression >2sigma(I)
_cod_data_source_file c1dt10778j.txt
_cod_data_source_block La2[2](CH3COO)
_cod_database_code 7017209

loop_
_symmetry_equiv_pos_as_xyz
'x, y, z'
'-x, -y, z+1/2'
'x+1/2, -y+1/2, -z+3/4'
'-x+1/2, y+1/2, -z+1/4'
'-y, -x, -z+1/2'
'y, x, -z'
'y+1/2, -x+1/2, z+3/4'
'-y+1/2, x+1/2, z+1/4'

loop_
_atom_site_label
_atom_site_type_symbol
_atom_site_fract_x
_atom_site_fract_y
_atom_site_fract_z
_atom_site_U_iso_or_equiv
_atom_site_adp_type
_atom_site_occupancy
_atom_site_symmetry_multiplicity
_atom_site_calc_flag
_atom_site_refinement_flags
_atom_site_disorder_assembly
_atom_site_disorder_group
Ag1 Ag 0.717197(18) 0.655498(18) 0.227895(9) 0.05455(16) Uani 1 1 d . . .
Ag2 Ag 0.850824(17) 0.609594(17) 0.248730(9) 0.04903(15) Uani 1 1 d . . .
Ag3 Ag 0.81454(2) 0.49703(2) 0.286828(10) 0.06841(18) Uani 1 1 d . . .
Ag4 Ag 0.675370(17) 0.556433(17) 0.272393(9) 0.04720(15) Uani 1 1 d . . .
Ag5 Ag 0.728628(17) 0.735798(18) 0.289246(8) 0.04981(15) Uani 1 1 d . . .
Ag6 Ag 0.87505(2) 0.71523(2) 0.310077(10) 0.07123(19) Uani 1 1 d . . .
Ag7 Ag 0.802432(18) 0.592217(18) 0.344062(9) 0.05224(16) Uani 1 1 d . . .
Ag8 Ag 0.653429(18) 0.639790(18) 0.343654(9) 0.05368(16) Uani 1 1 d . . .
Pd1 Pd 0.758739(17) 0.496009(17) 0.204436(8) 0.04178(14) Uani 1 1 d . . .
Pd2 Pd 0.83499(2) 0.772350(19) 0.228661(10) 0.05781(17) Uani 1 1 d . . .
Pd3 Pd 0.955083(16) 0.570069(17) 0.312369(8) 0.04182(14) Uani 1 1 d . . .
Pd4 Pd 0.688484(18) 0.475791(17) 0.345860(9) 0.04638(15) Uani 1 1 d . . .
Pd5 Pd 0.573712(17) 0.683457(17) 0.269380(8) 0.04123(14) Uani 1 1 d . . .
Pd6 Pd 0.764831(17) 0.747092(17) 0.372904(8) 0.04494(14) Uani 1 1 d . . .
Br1 Br 0.76445(2) 0.62435(2) 0.289052(11) 0.04072(17) Uani 1 1 d . . .
La1 La 0.576632(14) 0.877383(14) 0.137240(7) 0.05099(12) Uani 1 1 d . . .
S1 S 0.69884(6) 0.55792(6) 0.21961(3) 0.0428(5) Uani 1 1 d . . .
S2 S 0.82666(6) 0.51457(6) 0.23504(3) 0.0453(5) Uani 1 1 d . . .
S3 S 0.81102(6) 0.68665(6) 0.22005(3) 0.0496(5) Uani 1 1 d . . .
S4 S 0.81984(6) 0.77179(6) 0.27609(3) 0.0516(5) Uani 1 1 d . . .
S5 S 0.91983(6) 0.63660(6) 0.28442(3) 0.0490(5) Uani 1 1 d . . .
S6 S 0.87538(6) 0.53139(6) 0.32450(3) 0.0427(5) Uani 1 1 d . . .
S7 S 0.71752(6) 0.48007(6) 0.30061(3) 0.0448(5) Uani 1 1 d . . .
S8 S 0.71050(6) 0.56002(6) 0.35898(3) 0.0439(5) Uani 1 1 d . . .
S9 S 0.60691(6) 0.61563(6) 0.29694(3) 0.0425(5) Uani 1 1 d . . .
S10 S 0.65390(5) 0.71516(6) 0.25406(3) 0.0428(5) Uani 1 1 d . . .
S11 S 0.69945(5) 0.73043(6) 0.34033(3) 0.0403(5) Uani 1 1 d . . .
S12 S 0.82713(5) 0.68834(6) 0.35653(3) 0.0452(5) Uani 1 1 d . . .
O1 O 0.60915(17) 0.45147(17) 0.14951(8) 0.0888(16) Uani 1 1 d . . .
O2 O 0.59377(16) 0.5356(2) 0.13321(8) 0.107(2) Uani 1 1 d . . .
O3 O 0.88725(17) 0.39273(16) 0.16169(8) 0.0793(17) Uani 1 1 d . . .
O4 O 0.9357(2) 0.3741(2) 0.19827(10) 0.121(2) Uani 1 1 d . . .
O5 O 0.87497(15) 0.76248(17) 0.13081(8) 0.0814(16) Uani 1 1 d . . .
O6 O 0.79791(18) 0.7228(2) 0.12279(8) 0.107(2) Uani 1 1 d . . .
O7 O 0.8591(3) 0.9563(2) 0.24383(12) 0.163(3) Uani 1 1 d . . .
O8 O 0.9023(2) 0.9420(2) 0.28835(13) 0.170(3) Uani 1 1 d . . .
O9 O 1.11343(16) 0.6390(2) 0.27443(10) 0.109(2) Uani 1 1 d . . .
O10 O 1.0891(2) 0.7204(3) 0.27661(13) 0.176(3) Uani 1 1 d U . .
O11 O 1.02505(13) 0.43372(13) 0.36867(6) 0.0461(12) Uani 1 1 d U . .
O12 O 0.96393(15) 0.37236(19) 0.35655(9) 0.0942(19) Uani 1 1 d . . .
O13 O 0.63752(15) 0.30215(14) 0.31473(8) 0.0656(15) Uani 1 1 d . . .
O14 O 0.71346(18) 0.29044(16) 0.29289(8) 0.0872(17) Uani 1 1 d . . .
O15 O 0.67187(19) 0.45215(18) 0.44223(9) 0.1103(19) Uani 1 1 d . . .
O16 O 0.6359(2) 0.53071(19) 0.45142(9) 0.133(2) Uani 1 1 d . . .
O17 O 0.41544(18) 0.5891(2) 0.29581(13) 0.136(2) Uani 1 1 d . . .
O18 O 0.4381(2) 0.5858(2) 0.34010(11) 0.149(2) Uani 1 1 d . . .
O19 O 0.51106(15) 0.82184(14) 0.20876(7) 0.0632(14) Uani 1 1 d . . .
O20 O 0.57721(14) 0.81006(14) 0.17730(7) 0.0528(13) Uani 1 1 d . . .
O21 O 0.64279(15) 0.88188(18) 0.39687(8) 0.0856(17) Uani 1 1 d . . .
O22 O 0.56780(13) 0.83844(16) 0.38992(8) 0.0731(16) Uani 1 1 d . . .
O23 O 0.89462(18) 0.7650(2) 0.44435(8) 0.108(2) Uani 1 1 d . . .
O24 O 0.96566(14) 0.75589(15) 0.41880(8) 0.0680(15) Uani 1 1 d . . .
N1 N 0.70476(18) 0.48150(19) 0.17427(8) 0.0650(19) Uani 1 1 d . . .
H1 H 0.7229 0.4755 0.1576 0.078 Uiso 1 1 calc R . .
H1A H 0.6868 0.4502 0.1788 0.078 Uiso 1 1 calc R . .
N2 N 0.80879(15) 0.43568(16) 0.18961(8) 0.0417(14) Uani 1 1 d . . .
H2 H 0.7894 0.4042 0.1889 0.050 Uiso 1 1 calc R . .
H2A H 0.8187 0.4441 0.1714 0.050 Uiso 1 1 calc R . .
N3 N 0.8411(2) 0.78008(19) 0.18453(8) 0.085(2) Uani 1 1 d . . .
H3 H 0.8256 0.8120 0.1790 0.102 Uiso 1 1 calc R . .
H3A H 0.8769 0.7812 0.1795 0.102 Uiso 1 1 calc R . .
N4 N 0.8678(2) 0.84940(17) 0.23499(11) 0.091(2) Uani 1 1 d . . .
H4 H 0.9008 0.8516 0.2263 0.109 Uiso 1 1 calc R . .
H4A H 0.8456 0.8749 0.2270 0.109 Uiso 1 1 calc R . .
N5 N 1.02647(16) 0.60522(17) 0.30435(9) 0.0583(17) Uani 1 1 d . . .
H5 H 1.0447 0.6089 0.3212 0.070 Uiso 1 1 calc R . .
H5A H 1.0463 0.5825 0.2930 0.070 Uiso 1 1 calc R . .
N6 N 0.98829(15) 0.50938(16) 0.33561(8) 0.0439(15) Uani 1 1 d . . .
H6 H 1.0213 0.5010 0.3280 0.053 Uiso 1 1 calc R . .
H6A H 0.9940 0.5217 0.3537 0.053 Uiso 1 1 calc R . .
N7 N 0.67230(18) 0.39723(16) 0.33746(9) 0.0603(17) Uani 1 1 d . . .
H7 H 0.6805 0.3772 0.3533 0.072 Uiso 1 1 calc R . .
H7A H 0.6359 0.3937 0.3343 0.072 Uiso 1 1 calc R . .
N8 N 0.6630(2) 0.46735(18) 0.38764(9) 0.073(2) Uani 1 1 d . . .
H8 H 0.6291 0.4523 0.3877 0.088 Uiso 1 1 calc R . .
H8A H 0.6858 0.4439 0.3968 0.088 Uiso 1 1 calc R . .
N9 N 0.49745(17) 0.65968(18) 0.28462(9) 0.0643(17) Uani 1 1 d . . .
H9 H 0.4786 0.6898 0.2900 0.077 Uiso 1 1 calc R . .
H9A H 0.4787 0.6435 0.2701 0.077 Uiso 1 1 calc R . .
N10 N 0.53962(16) 0.73893(16) 0.24009(8) 0.0478(15) Uani 1 1 d . . .
H10 H 0.5112 0.7229 0.2309 0.057 Uiso 1 1 calc R . .
H10A H 0.5266 0.7683 0.2498 0.057 Uiso 1 1 calc R . .
N11 N 0.70986(16) 0.79601(17) 0.39037(8) 0.0534(16) Uani 1 1 d . . .
H11 H 0.7093 0.7889 0.4095 0.064 Uiso 1 1 calc R . .
H11A H 0.7222 0.8307 0.3883 0.064 Uiso 1 1 calc R . .
N12 N 0.82013(16) 0.76826(19) 0.40166(9) 0.0737(17) Uani 1 1 d . . .
H12 H 0.8217 0.8052 0.4024 0.088 Uiso 1 1 calc R . .
H12A H 0.8089 0.7564 0.4191 0.088 Uiso 1 1 calc R . .
C1 C 0.6382(2) 0.5422(2) 0.19667(9) 0.0398(18) Uani 1 1 d . . .
C2 C 0.6639(2) 0.5248(2) 0.16932(10) 0.063(2) Uani 1 1 d . . .
H2B H 0.6812 0.5564 0.1599 0.075 Uiso 1 1 calc R . .
C3 C 0.6167(2) 0.4988(2) 0.14822(11) 0.0589(19) Uani 1 1 d U . .
C4 C 0.6043(2) 0.5040(2) 0.20967(11) 0.052(2) Uani 1 1 d . . .
H4B H 0.5892 0.5193 0.2271 0.078 Uiso 1 1 calc R . .
H4C H 0.6251 0.4717 0.2143 0.078 Uiso 1 1 calc R . .
H4D H 0.5750 0.4946 0.1967 0.078 Uiso 1 1 calc R . .
C5 C 0.6079(2) 0.5954(2) 0.19044(12) 0.075(2) Uani 1 1 d U . .
H5B H 0.6325 0.6211 0.1815 0.112 Uiso 1 1 calc R . .
H5C H 0.5942 0.6105 0.2082 0.112 Uiso 1 1 calc R . .
H5D H 0.5777 0.5881 0.1776 0.112 Uiso 1 1 calc R . .
C6 C 0.8821(2) 0.4772(2) 0.21646(11) 0.0481(19) Uani 1 1 d . . .
C7 C 0.85774(19) 0.42604(19) 0.20616(10) 0.0381(17) Uani 1 1 d . . .
H7B H 0.8482 0.4034 0.2229 0.046 Uiso 1 1 calc R . .
C8 C 0.8955(2) 0.3948(2) 0.18759(14) 0.073(2) Uani 1 1 d . . .
C9 C 0.8987(2) 0.5131(2) 0.19060(11) 0.075(2) Uani 1 1 d . . .
H9B H 0.9148 0.5467 0.1975 0.112 Uiso 1 1 calc R . .
H9C H 0.8668 0.5214 0.1792 0.112 Uiso 1 1 calc R . .
H9D H 0.9250 0.4937 0.1790 0.112 Uiso 1 1 calc R . .
C10 C 0.9263(2) 0.4713(3) 0.23958(11) 0.080(2) Uani 1 1 d . . .
H10B H 0.9403 0.5070 0.2445 0.121 Uiso 1 1 calc R . .
H10C H 0.9557 0.4489 0.2323 0.121 Uiso 1 1 calc R . .
H10D H 0.9108 0.4544 0.2565 0.121 Uiso 1 1 calc R . .
C11 C 0.8310(2) 0.6810(2) 0.18156(11) 0.052(2) Uani 1 1 d . . .
C12 C 0.8144(2) 0.7346(3) 0.16920(10) 0.064(2) Uani 1 1 d . . .
H12B H 0.7744 0.7387 0.1701 0.077 Uiso 1 1 calc R . .
C13 C 0.8352(2) 0.7438(3) 0.13736(11) 0.071(2) Uani 1 1 d U . .
C14 C 0.89265(19) 0.6714(2) 0.18016(10) 0.0465(19) Uani 1 1 d . . .
H14 H 0.9114 0.7019 0.1889 0.070 Uiso 1 1 calc R . .
H14A H 0.9038 0.6680 0.1603 0.070 Uiso 1 1 calc R . .
H14B H 0.9017 0.6383 0.1904 0.070 Uiso 1 1 calc R . .
C15 C 0.8015(2) 0.6365(3) 0.16932(10) 0.069(2) Uani 1 1 d . . .
H15 H 0.8140 0.6026 0.1776 0.104 Uiso 1 1 calc R . .
H15A H 0.8073 0.6358 0.1488 0.104 Uiso 1 1 calc R . .
H15B H 0.7630 0.6410 0.1732 0.104 Uiso 1 1 calc R . .
C16 C 0.8246(3) 0.8450(2) 0.28246(12) 0.081(2) Uani 1 1 d . . .
C17 C 0.8739(3) 0.8606(2) 0.26622(12) 0.075(2) Uani 1 1 d . . .
H17 H 0.9070 0.8432 0.2741 0.090 Uiso 1 1 calc R . .
C18 C 0.8789(3) 0.9259(4) 0.26606(19) 0.158(4) Uani 1 1 d . . .
C19 C 0.7685(2) 0.8711(2) 0.27204(12) 0.068(2) Uani 1 1 d . . .
H19 H 0.7649 0.8664 0.2515 0.102 Uiso 1 1 calc R . .
H19A H 0.7681 0.9095 0.2766 0.102 Uiso 1 1 calc R . .
H19B H 0.7385 0.8531 0.2816 0.102 Uiso 1 1 calc R . .
C20 C 0.8290(3) 0.8528(2) 0.31160(13) 0.092(3) Uani 1 1 d . . .
H20 H 0.7956 0.8413 0.3208 0.137 Uiso 1 1 calc R . .
H20A H 0.8353 0.8910 0.3155 0.137 Uiso 1 1 calc R . .
H20B H 0.8592 0.8315 0.3189 0.137 Uiso 1 1 calc R . .
C21 C 0.9827(2) 0.6588(2) 0.26672(12) 0.061(2) Uani 1 1 d . . .
C22 C 1.02378(19) 0.6592(2) 0.29030(11) 0.052(2) Uani 1 1 d . . .
H22 H 1.0138 0.6871 0.3046 0.063 Uiso 1 1 calc R . .
C23 C 1.0770(3) 0.6722(3) 0.27813(14) 0.104(3) Uani 1 1 d U . .
C24 C 0.9941(2) 0.6178(2) 0.24404(9) 0.062(2) Uani 1 1 d . . .
H24 H 1.0027 0.5832 0.2529 0.093 Uiso 1 1 calc R . .
H24A H 1.0247 0.6298 0.2326 0.093 Uiso 1 1 calc R . .
H24B H 0.9623 0.6138 0.2319 0.093 Uiso 1 1 calc R . .
C25 C 0.9676(2) 0.7125(2) 0.25249(12) 0.069(2) Uani 1 1 d . . .
H25 H 0.9582 0.7390 0.2670 0.103 Uiso 1 1 calc R . .
H25A H 0.9368 0.7070 0.2399 0.103 Uiso 1 1 calc R . .
H25B H 0.9983 0.7257 0.2415 0.103 Uiso 1 1 calc R . .
C26 C 0.8998(2) 0.4760(2) 0.34849(10) 0.052(2) Uani 1 1 d . . .
C27 C 0.95661(19) 0.4607(2) 0.33713(10) 0.0422(18) Uani 1 1 d . . .
H27 H 0.9532 0.4447 0.3178 0.051 Uiso 1 1 calc R . .
C28 C 0.9885(2) 0.4203(2) 0.35712(13) 0.062(2) Uani 1 1 d . . .
C29 C 0.9027(2) 0.4968(2) 0.37928(9) 0.0475(19) Uani 1 1 d . . .
H29 H 0.8664 0.5058 0.3859 0.071 Uiso 1 1 calc R . .
H29A H 0.9254 0.5290 0.3800 0.071 Uiso 1 1 calc R . .
H29B H 0.9182 0.4688 0.3915 0.071 Uiso 1 1 calc R . .
C30 C 0.8555(2) 0.4354(2) 0.34716(12) 0.072(2) Uani 1 1 d . . .
H30 H 0.8227 0.4507 0.3554 0.108 Uiso 1 1 calc R . .
H30A H 0.8660 0.4032 0.3578 0.108 Uiso 1 1 calc R . .
H30B H 0.8488 0.4256 0.3274 0.108 Uiso 1 1 calc R . .
C31 C 0.6948(2) 0.4112(2) 0.28722(10) 0.0511(19) Uani 1 1 d . . .
C32 C 0.7023(2) 0.3736(2) 0.31232(10) 0.053(2) Uani 1 1 d . . .
H32 H 0.7415 0.3714 0.3170 0.063 Uiso 1 1 calc R . .
C33 C 0.6822(2) 0.3189(2) 0.30561(11) 0.053(2) Uani 1 1 d . . .
C34 C 0.63246(19) 0.4185(2) 0.27989(10) 0.0564(18) Uani 1 1 d U . .
H34 H 0.6126 0.4277 0.2972 0.085 Uiso 1 1 calc R . .
H34A H 0.6183 0.3849 0.2721 0.085 Uiso 1 1 calc R . .
H34B H 0.6282 0.4474 0.2660 0.085 Uiso 1 1 calc R . .
C35 C 0.7245(2) 0.3980(2) 0.26160(11) 0.067(2) Uani 1 1 d . . .
H35 H 0.7160 0.4243 0.2468 0.100 Uiso 1 1 calc R . .
H35A H 0.7145 0.3619 0.2552 0.100 Uiso 1 1 calc R . .
H35B H 0.7632 0.3990 0.2656 0.100 Uiso 1 1 calc R . .
C36 C 0.7085(2) 0.5519(2) 0.39841(10) 0.0557(18) Uani 1 1 d U . .
C37 C 0.6614(3) 0.5167(2) 0.40296(10) 0.064(2) Uani 1 1 d . . .
H37 H 0.6277 0.5368 0.3981 0.076 Uiso 1 1 calc R . .
C38 C 0.6566(3) 0.4921(3) 0.43467(14) 0.124(3) Uani 1 1 d . . .
C39 C 0.7625(2) 0.5210(3) 0.40787(11) 0.084(3) Uani 1 1 d . . .
H39 H 0.7624 0.4846 0.3999 0.126 Uiso 1 1 calc R . .
H39A H 0.7639 0.5188 0.4286 0.126 Uiso 1 1 calc R . .
H39B H 0.7940 0.5407 0.4009 0.126 Uiso 1 1 calc R . .
C40 C 0.7042(2) 0.60559(19) 0.41046(10) 0.0488(17) Uani 1 1 d U . .
H40 H 0.7372 0.6258 0.4065 0.073 Uiso 1 1 calc R . .
H40A H 0.6989 0.6028 0.4310 0.073 Uiso 1 1 calc R . .
H40B H 0.6734 0.6243 0.4020 0.073 Uiso 1 1 calc R . .
C41 C 0.5419(2) 0.5785(2) 0.30341(11) 0.0488(19) Uani 1 1 d . . .
C42 C 0.5004(2) 0.6201(2) 0.31009(12) 0.053(2) Uani 1 1 d . . .
H42 H 0.5129 0.6408 0.3270 0.063 Uiso 1 1 calc R . .
C43 C 0.4477(2) 0.5988(2) 0.31619(13) 0.073(2) Uani 1 1 d . . .
C44 C 0.5289(2) 0.5434(2) 0.27777(10) 0.0455(19) Uani 1 1 d . . .
H44 H 0.5576 0.5170 0.2750 0.068 Uiso 1 1 calc R . .
H44A H 0.5259 0.5662 0.2609 0.068 Uiso 1 1 calc R . .
H44B H 0.4947 0.5247 0.2810 0.068 Uiso 1 1 calc R . .
C45 C 0.5514(2) 0.5428(2) 0.33043(11) 0.082(2) Uani 1 1 d . . .
H45 H 0.5779 0.5147 0.3261 0.123 Uiso 1 1 calc R . .
H45A H 0.5174 0.5260 0.3361 0.123 Uiso 1 1 calc R . .
H45B H 0.5649 0.5653 0.3459 0.123 Uiso 1 1 calc R . .
C46 C 0.63273(17) 0.7746(2) 0.23286(9) 0.0324(16) Uani 1 1 d . . .
C47 C 0.5798(2) 0.7569(2) 0.21911(10) 0.053(2) Uani 1 1 d . . .
H47 H 0.5882 0.7251 0.2069 0.064 Uiso 1 1 calc R . .
C48 C 0.5539(2) 0.7985(2) 0.20042(11) 0.0491(19) Uani 1 1 d . . .
C49 C 0.6253(2) 0.8220(2) 0.25126(11) 0.059(2) Uani 1 1 d . . .
H49 H 0.5966 0.8148 0.2649 0.089 Uiso 1 1 calc R . .
H49A H 0.6156 0.8532 0.2397 0.089 Uiso 1 1 calc R . .
H49B H 0.6589 0.8295 0.2614 0.089 Uiso 1 1 calc R . .
C50 C 0.6739(2) 0.7809(2) 0.21169(11) 0.065(2) Uani 1 1 d . . .
H50 H 0.6766 0.7478 0.2005 0.097 Uiso 1 1 calc R . .
H50A H 0.7085 0.7880 0.2209 0.097 Uiso 1 1 calc R . .
H50B H 0.6647 0.8111 0.1993 0.097 Uiso 1 1 calc R . .
C51 C 0.65487(19) 0.7873(2) 0.34878(10) 0.0383(17) Uani 1 1 d . . .
C52 C 0.6525(2) 0.7950(2) 0.38020(10) 0.051(2) Uani 1 1 d . . .
H52 H 0.6368 0.7609 0.3879 0.062 Uiso 1 1 calc R . .
C53 C 0.6155(2) 0.8382(2) 0.38930(11) 0.0588(19) Uani 1 1 d U . .
C54 C 0.6775(2) 0.8409(2) 0.33454(11) 0.064(2) Uani 1 1 d . . .
H54 H 0.6789 0.8362 0.3140 0.096 Uiso 1 1 calc R . .
H54A H 0.7137 0.8482 0.3417 0.096 Uiso 1 1 calc R . .
H54B H 0.6537 0.8711 0.3392 0.096 Uiso 1 1 calc R . .
C55 C 0.5983(2) 0.7739(3) 0.33577(12) 0.090(2) Uani 1 1 d U . .
H55 H 0.6017 0.7700 0.3152 0.134 Uiso 1 1 calc R . .
H55A H 0.5731 0.8032 0.3401 0.134 Uiso 1 1 calc R . .
H55B H 0.5848 0.7403 0.3439 0.134 Uiso 1 1 calc R . .
C56 C 0.8751(2) 0.68845(19) 0.38650(10) 0.0437(18) Uani 1 1 d . . .
C57 C 0.8803(2) 0.7454(2) 0.39597(10) 0.072(2) Uani 1 1 d . . .
H57 H 0.8944 0.7658 0.3793 0.087 Uiso 1 1 calc R . .
C58 C 0.9195(3) 0.7585(2) 0.42118(12) 0.073(2) Uani 1 1 d . . .
C59 C 0.8563(3) 0.6545(2) 0.40908(11) 0.086(3) Uani 1 1 d . . .
H59 H 0.8549 0.6171 0.4025 0.130 Uiso 1 1 calc R . .
H59A H 0.8202 0.6661 0.4149 0.130 Uiso 1 1 calc R . .
H59B H 0.8810 0.6573 0.4252 0.130 Uiso 1 1 calc R . .
C60 C 0.9356(3) 0.6730(3) 0.37460(14) 0.136(3) Uani 1 1 d . . .
H60 H 0.9455 0.6977 0.3593 0.204 Uiso 1 1 calc R . .
H60A H 0.9354 0.6360 0.3674 0.204 Uiso 1 1 calc R . .
H60B H 0.9618 0.6760 0.3900 0.204 Uiso 1 1 calc R . .
O25 O 0.95108(18) 0.77802(18) 0.32339(9) 0.0920(18) Uani 1 1 d . . .
O26 O 0.58184(18) 0.65187(19) 0.37995(8) 0.0955(18) Uani 1 1 d . . .
O27 O 0.58125(10) 0.92999(18) 0.18682(9) 0.1017(13) Uani 1 1 d DU . .
O28 O 0.6591(2) 0.9091(2) 0.16523(11) 0.1258(14) Uani 1 1 d U . .
C61 C 0.63083(12) 0.9334(3) 0.18617(17) 0.1159(11) Uani 1 1 d DU . .
C62 C 0.6635(3) 0.9537(3) 0.21426(16) 0.143(2) Uani 1 1 d U . .
H62 H 0.7022 0.9535 0.2104 0.214 Uiso 1 1 calc R . .
H62A H 0.6558 0.9294 0.2301 0.214 Uiso 1 1 calc R . .
H62B H 0.6521 0.9903 0.2192 0.214 Uiso 1 1 calc R . .
O29 O 0.49689(16) 0.88856(14) 0.10243(7) 0.0644(14) Uani 1 1 d . . .
O30 O 0.48472(13) 0.88945(13) 0.16420(6) 0.0436(12) Uani 1 1 d . . .
O31 O 0.65869(8) 0.811755(14) 0.12844(3) 0.133(2) Uani 1 1 d D . .
O32 O 0.5431(2) 0.78581(17) 0.11866(9) 0.130(2) Uani 1 1 d . . .
La2 La 0.84061(8) 0.77451(8) 0.48970(4) 0.2334(8) Uiso 0.50 1 d P . .
La3 La 0.89085(15) 1.04752(14) 0.27127(7) 0.1925(13) Uiso 0.25 1 d P A 1
O33 O 0.52762(15) 0.92607(16) 0.36319(7) 0.0652(11) Uiso 1 1 d . . .
O34 O 0.99593(18) 0.68678(18) 0.46357(8) 0.0880(14) Uiso 1 1 d . . .
La4 La 0.93322(17) 1.03006(16) 0.29173(8) 0.2198(16) Uiso 0.25 1 d P A 2
O35 O 0.7856(2) 0.4840(2) 0.12690(10) 0.1244(19) Uiso 1 1 d . . .
O36 O 0.5030(2) 0.9285(2) 0.23196(10) 0.1254(19) Uiso 1 1 d . . .
O37 O 0.6908(3) 0.1906(3) 0.28251(13) 0.172(3) Uiso 1 1 d . . .
O38 O 0.6323(3) 0.2515(3) 0.36796(14) 0.196(3) Uiso 1 1 d . . .
O39 O 0.9461(3) 1.1280(2) 0.26850(14) 0.207(3) Uani 1 1 d . . .
O40 O 0.5337(3) 0.4677(3) 0.10159(14) 0.191(3) Uiso 1 1 d . . .
O41 O 0.5035(4) 0.5997(4) 0.12784(19) 0.260(4) Uiso 1 1 d . . .
O42 O 0.51764(18) 0.73877(18) 0.38372(9) 0.0900(14) Uiso 1 1 d . . .
O43 O 0.7485(3) 0.1307(3) 0.32385(14) 0.186(3) Uiso 1 1 d . . .
O44 O 0.8134(3) 0.2916(3) 0.31966(13) 0.171(3) Uiso 1 1 d . . .
O45 O 0.48203(3) 0.67368(7) 0.198411(8) 0.159(2) Uiso 1 1 d D . .
O46 O 0.53025(3) 0.69361(8) 0.151930(10) 0.160(2) Uiso 1 1 d D . .
O47 O 0.6833(3) 0.7292(3) 0.44665(16) 0.218(3) Uiso 1 1 d . . .
O49 O 0.4722(3) 0.7650(3) 0.07739(14) 0.190(3) Uiso 1 1 d . . .
O50 O 0.4438(3) 0.8543(3) 0.03914(15) 0.206(3) Uiso 1 1 d . . .
O51 O 0.6358(3) 0.6243(3) 0.11598(15) 0.210(3) Uiso 1 1 d . . .
O52 O 0.5103(3) 0.6460(3) 0.07674(16) 0.227(4) Uiso 1 1 d . . .
O53 O 0.4123(3) 0.9615(3) 0.04134(14) 0.199(3) Uiso 1 1 d . . .
O54 O 0.67328(10) 0.712936(16) 0.14084(4) 0.263(4) Uiso 1 1 d D . .
O56 O 0.4145(6) 0.7462(5) 0.1270(2) 0.378(7) Uiso 1 1 d . . .

loop_
_atom_site_aniso_label
_atom_site_aniso_U_11
_atom_site_aniso_U_22
_atom_site_aniso_U_33
_atom_site_aniso_U_23
_atom_site_aniso_U_13
_atom_site_aniso_U_12
Ag1 0.0549(3) 0.0453(3) 0.0634(3) -0.0001(2) 0.0101(2) 0.0022(2)
Ag2 0.0481(3) 0.0470(3) 0.0519(2) -0.0050(2) 0.0035(2) -0.0023(2)
Ag3 0.0538(3) 0.0946(4) 0.0569(3) 0.0086(3) -0.0089(2) -0.0202(3)
Ag4 0.0447(3) 0.0432(3) 0.0537(2) -0.0020(2) 0.0000(2) -0.0030(2)
Ag5 0.0492(3) 0.0464(3) 0.0539(2) -0.0025(2) -0.0001(2) 0.0021(2)
Ag6 0.0639(3) 0.0865(4) 0.0632(3) -0.0069(3) 0.0041(3) 0.0216(3)
Ag7 0.0494(3) 0.0550(3) 0.0523(3) -0.0021(2) 0.0006(2) -0.0016(2)
Ag8 0.0540(3) 0.0438(3) 0.0632(3) 0.0005(2) -0.0051(2) -0.0006(2)
Pd1 0.0411(3) 0.0401(3) 0.0442(2) -0.0062(2) -0.0010(2) -0.0027(2)
Pd2 0.0587(3) 0.0438(3) 0.0709(3) 0.0085(3) 0.0144(3) -0.0034(3)
Pd3 0.0317(2) 0.0447(3) 0.0491(2) -0.0031(2) -0.0030(2) -0.0016(2)
Pd4 0.0421(3) 0.0392(3) 0.0579(3) 0.0086(2) -0.0051(2) -0.0027(2)
Pd5 0.0363(2) 0.0406(3) 0.0468(2) 0.0048(2) 0.0005(2) 0.0050(2)
Pd6 0.0319(2) 0.0488(3) 0.0542(2) -0.0171(2) -0.0068(2) 0.0065(2)
Br1 0.0373(3) 0.0389(3) 0.0459(3) -0.0022(3) 0.0022(3) 0.0017(3)
La1 0.0500(2) 0.0421(2) 0.0609(2) 0.00394(18) 0.00189(19) 0.00519(19)
S1 0.0362(9) 0.0421(9) 0.0502(8) -0.0050(7) -0.0005(7) 0.0001(7)
S2 0.0406(9) 0.0474(9) 0.0479(8) -0.0163(7) -0.0053(7) 0.0042(8)
S3 0.0465(9) 0.0537(10) 0.0487(8) 0.0103(7) 0.0076(7) -0.0032(8)
S4 0.0530(10) 0.0423(9) 0.0596(9) -0.0060(8) 0.0047(8) -0.0064(8)
S5 0.0451(9) 0.0513(10) 0.0507(8) -0.0060(7) 0.0028(7) 0.0008(8)
S6 0.0313(8) 0.0499(9) 0.0469(8) -0.0014(7) -0.0015(7) 0.0077(7)
S7 0.0374(9) 0.0350(9) 0.0622(9) 0.0035(7) -0.0078(7) -0.0058(7)
S8 0.0436(9) 0.0444(9) 0.0436(8) -0.0027(7) -0.0005(7) 0.0039(7)
S9 0.0380(9) 0.0408(9) 0.0486(8) 0.0066(7) -0.0021(7) 0.0007(7)
S10 0.0335(8) 0.0424(9) 0.0527(8) 0.0038(7) -0.0029(7) 0.0112(7)
S11 0.0348(8) 0.0429(9) 0.0431(8) -0.0077(7) -0.0036(6) 0.0047(7)
S12 0.0325(8) 0.0444(9) 0.0585(9) -0.0147(7) -0.0053(7) 0.0039(7)
O1 0.067(3) 0.097(3) 0.103(3) -0.066(2) -0.032(2) 0.012(3)
O2 0.059(3) 0.191(5) 0.071(3) 0.003(3) -0.035(2) 0.030(3)
O3 0.095(3) 0.071(3) 0.072(3) -0.015(2) 0.012(2) -0.021(3)
O4 0.108(4) 0.135(4) 0.119(4) -0.053(3) 0.001(3) 0.030(3)
O5 0.060(3) 0.102(3) 0.082(3) 0.042(2) -0.018(2) -0.040(2)
O6 0.086(3) 0.166(5) 0.071(3) 0.046(3) 0.014(2) 0.002(3)
O7 0.226(6) 0.111(4) 0.151(5) -0.009(4) 0.067(4) -0.036(5)
O8 0.182(6) 0.107(4) 0.221(5) -0.080(4) 0.077(4) -0.060(4)
O9 0.027(3) 0.135(4) 0.164(4) 0.029(3) 0.015(3) -0.006(3)
O10 0.147(4) 0.192(5) 0.188(4) -0.003(4) 0.011(4) -0.095(3)
O11 0.036(2) 0.055(2) 0.0472(19) -0.0211(17) -0.0008(16) -0.0101(18)
O12 0.036(3) 0.125(4) 0.121(4) -0.005(3) -0.012(2) 0.029(3)
O13 0.059(3) 0.045(2) 0.093(3) -0.008(2) -0.023(2) -0.003(2)
O14 0.116(4) 0.051(3) 0.094(3) -0.006(2) -0.040(3) 0.002(3)
O15 0.131(4) 0.090(3) 0.110(3) 0.038(3) 0.044(3) 0.070(3)
O16 0.242(5) 0.083(4) 0.075(3) 0.012(3) 0.091(3) 0.013(4)
O17 0.052(3) 0.101(4) 0.253(6) -0.024(4) -0.001(4) -0.041(3)
O18 0.132(4) 0.128(4) 0.186(4) 0.096(3) 0.095(3) 0.035(3)
O19 0.059(3) 0.055(3) 0.077(2) 0.017(2) -0.027(2) 0.014(2)
O20 0.061(2) 0.048(2) 0.050(2) 0.0159(18) -0.0151(19) 0.019(2)
O21 0.064(3) 0.104(3) 0.089(3) -0.027(2) -0.016(2) 0.042(2)
O22 0.010(2) 0.104(3) 0.105(3) -0.008(3) 0.006(2) 0.020(2)
O23 0.083(3) 0.163(4) 0.077(3) -0.046(3) -0.030(2) 0.017(3)
O24 0.040(2) 0.055(3) 0.109(3) 0.008(2) -0.034(2) 0.002(2)
N1 0.067(3) 0.083(4) 0.045(3) -0.008(3) 0.007(3) -0.005(3)
N2 0.021(2) 0.055(3) 0.049(2) -0.014(2) 0.003(2) -0.017(2)
N3 0.139(5) 0.063(4) 0.052(3) 0.010(3) 0.051(3) -0.010(3)
N4 0.076(4) 0.034(3) 0.164(5) -0.013(3) 0.019(4) -0.036(3)
N5 0.032(3) 0.060(3) 0.082(3) 0.019(3) -0.012(2) -0.016(2)
N6 0.017(2) 0.062(3) 0.053(2) 0.024(2) 0.014(2) 0.010(2)
N7 0.053(3) 0.044(3) 0.084(3) 0.007(2) -0.019(3) -0.034(2)
N8 0.081(4) 0.052(3) 0.086(3) 0.021(3) 0.024(3) 0.006(3)
N9 0.056(3) 0.066(3) 0.071(3) 0.005(3) 0.025(3) 0.033(3)
N10 0.036(3) 0.039(3) 0.068(3) -0.004(2) -0.008(2) 0.007(2)
N11 0.054(3) 0.062(3) 0.045(2) -0.028(2) 0.009(2) 0.008(3)
N12 0.032(3) 0.091(3) 0.098(3) -0.073(3) -0.025(2) 0.018(3)
C1 0.044(3) 0.047(3) 0.028(3) -0.006(3) -0.015(2) 0.010(3)
C2 0.069(4) 0.073(4) 0.047(3) -0.006(3) -0.015(3) 0.034(4)
C3 0.027(3) 0.080(4) 0.070(3) -0.036(3) 0.014(3) 0.006(3)
C4 0.053(4) 0.032(3) 0.070(4) -0.007(3) 0.023(3) 0.015(3)
C5 0.076(4) 0.062(4) 0.087(4) 0.021(3) -0.033(3) 0.025(3)
C6 0.042(3) 0.038(3) 0.064(4) -0.009(3) -0.010(3) 0.017(3)
C7 0.032(3) 0.037(3) 0.046(3) -0.016(3) 0.012(2) 0.004(3)
C8 0.044(4) 0.068(5) 0.108(5) -0.015(4) 0.000(4) 0.020(3)
C9 0.089(5) 0.044(4) 0.091(4) -0.020(3) 0.056(3) -0.024(3)
C10 0.048(4) 0.113(5) 0.080(4) -0.062(3) 0.000(3) -0.005(4)
C11 0.028(3) 0.071(4) 0.057(3) 0.004(3) -0.007(3) 0.010(3)
C12 0.041(4) 0.094(5) 0.057(3) 0.009(4) -0.003(3) 0.001(4)
C13 0.081(4) 0.076(4) 0.055(3) -0.008(3) -0.043(3) 0.024(3)
C14 0.043(3) 0.052(4) 0.044(3) 0.011(3) 0.018(3) 0.016(3)
C15 0.046(4) 0.118(6) 0.044(3) 0.012(4) 0.016(3) -0.001(4)
C16 0.116(5) 0.055(4) 0.071(4) -0.016(3) 0.056(3) -0.020(4)
C17 0.084(5) 0.039(4) 0.101(4) -0.035(3) 0.016(4) -0.026(3)
C18 0.081(5) 0.220(10) 0.174(7) 0.018(7) 0.061(5) -0.055(6)
C19 0.073(4) 0.022(3) 0.110(5) -0.007(3) 0.000(4) 0.023(3)
C20 0.115(5) 0.047(4) 0.113(5) -0.022(4) 0.019(4) -0.058(4)
C21 0.067(4) 0.033(3) 0.082(4) -0.002(3) 0.044(3) -0.021(3)
C22 0.024(3) 0.063(4) 0.071(4) -0.014(3) 0.004(3) -0.023(3)
C23 0.128(5) 0.100(5) 0.084(4) 0.015(4) -0.028(4) -0.017(4)
C24 0.073(4) 0.087(4) 0.026(3) -0.030(3) 0.007(3) -0.017(4)
C25 0.034(3) 0.059(4) 0.112(4) 0.022(4) 0.045(3) -0.003(3)
C26 0.067(4) 0.044(4) 0.046(3) -0.012(3) -0.016(3) 0.016(3)
C27 0.027(3) 0.058(4) 0.041(3) -0.018(3) -0.001(2) 0.006(3)
C28 0.061(4) 0.018(3) 0.108(5) -0.005(3) 0.014(4) -0.015(3)
C29 0.040(3) 0.059(4) 0.043(3) 0.010(3) -0.026(3) -0.003(3)
C30 0.063(4) 0.078(4) 0.075(4) 0.023(3) 0.002(3) -0.051(3)
C31 0.066(4) 0.037(3) 0.051(3) -0.035(3) 0.007(3) 0.008(3)
C32 0.054(4) 0.058(4) 0.046(3) 0.019(3) -0.009(3) 0.016(3)
C33 0.048(4) 0.044(4) 0.068(3) -0.019(3) -0.011(3) 0.004(3)
C34 0.045(3) 0.059(3) 0.065(3) 0.030(3) -0.013(3) -0.038(3)
C35 0.060(4) 0.047(4) 0.094(5) -0.014(3) -0.007(4) 0.004(3)
C36 0.061(3) 0.064(3) 0.042(3) 0.025(3) 0.034(2) 0.011(3)
C37 0.082(5) 0.067(4) 0.042(3) 0.005(3) 0.010(3) 0.004(4)
C38 0.104(5) 0.189(7) 0.080(5) 0.034(5) 0.026(4) 0.112(4)
C39 0.065(4) 0.121(5) 0.066(4) 0.048(4) -0.001(3) 0.037(4)
C40 0.054(3) 0.032(3) 0.060(3) -0.030(2) 0.016(3) 0.003(3)
C41 0.027(3) 0.053(4) 0.067(4) 0.011(3) 0.014(3) -0.019(3)
C42 0.032(3) 0.048(4) 0.078(4) -0.015(3) 0.019(3) -0.009(3)
C43 0.080(4) 0.027(3) 0.110(4) 0.013(3) 0.066(3) -0.006(3)
C44 0.023(3) 0.043(3) 0.070(4) -0.006(3) 0.001(3) -0.003(3)
C45 0.078(4) 0.086(4) 0.081(4) 0.045(3) 0.002(4) -0.053(4)
C46 0.008(3) 0.053(3) 0.037(3) 0.019(3) 0.000(2) -0.009(2)
C47 0.067(4) 0.049(4) 0.043(3) 0.016(3) 0.008(3) 0.037(3)
C48 0.047(4) 0.047(4) 0.054(3) 0.000(3) -0.002(3) 0.029(3)
C49 0.061(4) 0.044(4) 0.073(3) 0.030(3) -0.032(3) -0.008(3)
C50 0.066(4) 0.031(3) 0.097(4) 0.027(3) -0.030(3) -0.007(3)
C51 0.018(3) 0.054(4) 0.043(3) -0.012(3) -0.002(2) 0.002(3)
C52 0.033(3) 0.054(4) 0.066(4) -0.016(3) 0.006(3) -0.003(3)
C53 0.087(4) 0.035(3) 0.054(3) -0.029(3) -0.015(3) -0.005(3)
C54 0.080(4) 0.049(4) 0.064(4) 0.010(3) 0.011(3) 0.031(3)
C55 0.043(3) 0.120(5) 0.106(4) -0.035(4) -0.042(3) 0.021(3)
C56 0.054(4) 0.023(3) 0.054(3) -0.003(3) 0.012(3) 0.008(3)
C57 0.114(5) 0.053(4) 0.050(3) -0.014(3) -0.049(3) -0.026(4)
C58 0.089(5) 0.052(4) 0.079(4) 0.014(3) -0.019(4) 0.035(4)
C59 0.138(6) 0.053(4) 0.068(4) -0.019(3) -0.046(4) 0.005(4)
C60 0.159(7) 0.121(6) 0.127(5) -0.057(5) -0.083(5) 0.073(5)
O25 0.088(3) 0.084(3) 0.104(3) 0.012(3) -0.020(3) -0.025(3)
O26 0.092(3) 0.111(4) 0.084(3) 0.013(3) 0.047(2) -0.003(3)
O27 0.094(2) 0.089(2) 0.123(2) 0.021(2) -0.034(2) 0.001(2)
O28 0.114(3) 0.111(3) 0.153(3) 0.013(2) -0.024(2) 0.013(2)
C61 0.116(2) 0.0997(19) 0.1324(19) 0.0182(19) -0.0255(19) -0.0019(19)
C62 0.153(4) 0.118(4) 0.157(4) 0.016(4) -0.037(4) -0.031(4)
O29 0.075(3) 0.056(2) 0.061(2) 0.0335(19) -0.004(2) 0.007(2)
O30 0.041(2) 0.045(2) 0.045(2) 0.0091(17) 0.0044(17) -0.0071(19)
O31 0.134(4) 0.126(4) 0.140(4) 0.052(3) 0.044(3) 0.064(3)
O32 0.256(6) 0.048(3) 0.087(3) -0.016(2) -0.078(3) 0.006(4)
O39 0.256(6) 0.134(4) 0.232(6) -0.065(4) 0.081(5) -0.157(3)

loop_
_atom_type_symbol
_atom_type_description
_atom_type_scat_dispersion_real
_atom_type_scat_dispersion_imag
_atom_type_scat_source
C C 0.0033 0.0016 'International Tables Vol C Tables 4.2.6.8 and 6.1.1.4'
H H 0.0000 0.0000 'International Tables Vol C Tables 4.2.6.8 and 6.1.1.4'
N N 0.0061 0.0033 'International Tables Vol C Tables 4.2.6.8 and 6.1.1.4'
La La -0.2871 2.4523 'International Tables Vol C Tables 4.2.6.8 and 6.1.1.4'
Pd Pd -0.9988 1.0072 'International Tables Vol C Tables 4.2.6.8 and 6.1.1.4'
Ag Ag -0.8971 1.1015 'International Tables Vol C Tables 4.2.6.8 and 6.1.1.4'
Br Br -0.2901 2.4595 'International Tables Vol C Tables 4.2.6.8 and 6.1.1.4'
S S 0.1246 0.1234 'International Tables Vol C Tables 4.2.6.8 and 6.1.1.4'
O O 0.0106 0.0060 'International Tables Vol C Tables 4.2.6.8 and 6.1.1.4'

loop_
_geom_angle_atom_site_label_1
_geom_angle_atom_site_label_2
_geom_angle_atom_site_label_3
_geom_angle
_geom_angle_site_symmetry_1
_geom_angle_site_symmetry_3
S3 Ag1 S10 118.77(5) . .
S3 Ag1 S1 116.77(5) . .
S10 Ag1 S1 122.70(5) . .
S5 Ag2 S2 126.06(5) . .
S5 Ag2 S3 115.10(5) . .
S2 Ag2 S3 118.38(5) . .
S5 Ag2 Br1 91.76(4) . .
S2 Ag2 Br1 96.37(4) . .
S3 Ag2 Br1 88.11(4) . .
S6 Ag3 S2 124.53(5) . .
S6 Ag3 S7 116.86(5) . .
S2 Ag3 S7 113.24(5) . .
S9 Ag4 S7 118.04(5) . .
S9 Ag4 S1 126.22(5) . .
S7 Ag4 S1 115.28(5) . .
S9 Ag4 Br1 92.90(4) . .
S7 Ag4 Br1 88.71(4) . .
S1 Ag4 Br1 94.72(4) . .
S4 Ag5 S11 120.94(5) . .
S4 Ag5 S10 124.61(5) . .
S11 Ag5 S10 113.86(5) . .
S4 Ag5 Br1 93.55(4) . .
S11 Ag5 Br1 92.32(4) . .
S10 Ag5 Br1 91.68(4) . .
O25 Ag6 S4 102.68(11) . .
O25 Ag6 S5 105.34(11) . .
S4 Ag6 S5 111.04(5) . .
O25 Ag6 S12 107.00(10) . .
S4 Ag6 S12 115.56(5) . .
S5 Ag6 S12 113.94(5) . .
S8 Ag7 S6 124.11(5) . .
S8 Ag7 S12 116.96(5) . .
S6 Ag7 S12 118.25(5) . .
S8 Ag7 Br1 92.48(3) . .
S6 Ag7 Br1 94.05(3) . .
S12 Ag7 Br1 91.59(4) . .
O26 Ag8 S11 104.97(11) . .
O26 Ag8 S8 107.24(11) . .
S11 Ag8 S8 117.35(5) . .
O26 Ag8 S9 107.42(10) . .
S11 Ag8 S9 111.03(4) . .
S8 Ag8 S9 108.31(5) . .
N1 Pd1 N2 91.79(17) . .
N1 Pd1 S1 84.64(14) . .
N2 Pd1 S1 175.68(11) . .
N1 Pd1 S2 173.83(13) . .
N2 Pd1 S2 85.18(11) . .
S1 Pd1 S2 98.60(5) . .
N3 Pd2 N4 91.7(2) . .
N3 Pd2 S3 85.76(14) . .
N4 Pd2 S3 172.35(15) . .
N3 Pd2 S4 172.75(15) . .
N4 Pd2 S4 85.95(15) . .
S3 Pd2 S4 97.40(5) . .
N5 Pd3 N6 93.76(16) . .
N5 Pd3 S6 176.24(13) . .
N6 Pd3 S6 84.50(11) . .
N5 Pd3 S5 85.15(13) . .
N6 Pd3 S5 177.28(11) . .
S6 Pd3 S5 96.73(5) . .
N7 Pd4 N8 91.61(17) . .
N7 Pd4 S8 174.44(13) . .
N8 Pd4 S8 84.65(13) . .
N7 Pd4 S7 85.62(13) . .
N8 Pd4 S7 176.81(13) . .
S8 Pd4 S7 98.00(5) . .
N9 Pd5 N10 92.63(16) . .
N9 Pd5 S10 175.79(13) . .
N10 Pd5 S10 85.24(11) . .
N9 Pd5 S9 85.60(12) . .
N10 Pd5 S9 172.77(11) . .
S10 Pd5 S9 96.96(5) . .
N12 Pd6 N11 91.66(17) . .
N12 Pd6 S12 86.11(13) . .
N11 Pd6 S12 175.43(12) . .
N12 Pd6 S11 175.11(14) . .
N11 Pd6 S11 84.39(12) . .
S12 Pd6 S11 98.03(5) . .
Ag7 Br1 Ag4 109.56(2) . .
Ag7 Br1 Ag2 108.44(2) . .
Ag4 Br1 Ag2 108.34(2) . .
Ag7 Br1 Ag5 111.20(2) . .
Ag4 Br1 Ag5 108.79(2) . .
Ag2 Br1 Ag5 110.47(2) . .
O11 La1 O3 77.43(12) 5_675 4_655
O11 La1 O20 137.74(10) 5_675 .
O3 La1 O20 142.09(12) 4_655 .
O11 La1 O28 80.70(14) 5_675 .
O3 La1 O28 98.21(15) 4_655 .
O20 La1 O28 79.20(14) . .
O11 La1 O32 143.09(13) 5_675 .
O3 La1 O32 86.33(14) 4_655 .
O20 La1 O32 70.88(12) . .
O28 La1 O32 134.90(17) . .
O11 La1 O29 75.02(11) 5_675 .
O3 La1 O29 70.87(12) 4_655 .
O20 La1 O29 123.45(11) . .
O28 La1 O29 154.98(14) . .
O32 La1 O29 68.36(14) . .
O11 La1 O30 81.47(11) 5_675 .
O3 La1 O30 137.64(12) 4_655 .
O20 La1 O30 73.61(11) . .
O28 La1 O30 114.12(14) . .
O32 La1 O30 89.14(15) . .
O29 La1 O30 68.37(10) . .
O11 La1 O31 132.25(8) 5_675 .
O3 La1 O31 70.91(10) 4_655 .
O20 La1 O31 72.84(8) . .
O28 La1 O31 69.80(12) . .
O32 La1 O31 69.57(13) . .
O29 La1 O31 123.80(9) . .
O30 La1 O31 144.64(8) . .
O11 La1 O27 67.84(12) 5_675 .
O3 La1 O27 135.60(13) 4_655 .
O20 La1 O27 70.64(12) . .
O28 La1 O27 50.63(13) . .
O32 La1 O27 137.80(13) . .
O29 La1 O27 122.31(10) . .
O30 La1 O27 63.86(9) . .
O31 La1 O27 113.86(8) . .
O11 La1 C61 71.23(16) 5_675 .
O3 La1 C61 118.45(15) 4_655 .
O20 La1 C61 74.25(17) . .
O28 La1 C61 26.54(14) . .
O32 La1 C61 144.38(18) . .
O29 La1 C61 141.16(14) . .
O30 La1 C61 87.93(11) . .
O31 La1 C61 93.49(11) . .
O27 La1 C61 24.14(10) . .
C1 S1 Pd1 101.64(16) . .
C1 S1 Ag1 115.76(17) . .
Pd1 S1 Ag1 126.21(6) . .
C1 S1 Ag4 111.88(15) . .
Pd1 S1 Ag4 116.72(6) . .
Ag1 S1 Ag4 84.44(4) . .
C6 S2 Pd1 98.47(17) . .
C6 S2 Ag3 117.30(17) . .
Pd1 S2 Ag3 119.86(6) . .
C6 S2 Ag2 114.08(17) . .
Pd1 S2 Ag2 122.07(6) . .
Ag3 S2 Ag2 86.61(4) . .
C11 S3 Pd2 100.10(18) . .
C11 S3 Ag1 111.50(17) . .
Pd2 S3 Ag1 121.11(6) . .
C11 S3 Ag2 110.74(18) . .
Pd2 S3 Ag2 120.87(6) . .
Ag1 S3 Ag2 92.92(5) . .
C16 S4 Pd2 98.28(18) . .
C16 S4 Ag5 111.6(2) . .
Pd2 S4 Ag5 113.28(6) . .
C16 S4 Ag6 114.0(2) . .
Pd2 S4 Ag6 122.55(6) . .
Ag5 S4 Ag6 97.70(5) . .
C21 S5 Pd3 98.80(18) . .
C21 S5 Ag2 110.71(18) . .
Pd3 S5 Ag2 117.27(6) . .
C21 S5 Ag6 110.64(18) . .
Pd3 S5 Ag6 116.44(6) . .
Ag2 S5 Ag6 103.12(5) . .
C26 S6 Pd3 100.37(18) . .
C26 S6 Ag3 112.05(17) . .
Pd3 S6 Ag3 119.60(6) . .
C26 S6 Ag7 116.56(17) . .
Pd3 S6 Ag7 117.56(6) . .
Ag3 S6 Ag7 91.77(5) . .
C31 S7 Pd4 100.18(16) . .
C31 S7 Ag3 110.21(18) . .
Pd4 S7 Ag3 123.72(6) . .
C31 S7 Ag4 111.91(17) . .
Pd4 S7 Ag4 113.54(6) . .
Ag3 S7 Ag4 97.65(5) . .
C36 S8 Pd4 99.66(18) . .
C36 S8 Ag7 109.60(18) . .
Pd4 S8 Ag7 116.01(6) . .
C36 S8 Ag8 110.61(18) . .
Pd4 S8 Ag8 120.74(6) . .
Ag7 S8 Ag8 100.27(5) . .
C41 S9 Pd5 98.31(17) . .
C41 S9 Ag4 111.44(17) . .
Pd5 S9 Ag4 114.23(5) . .
C41 S9 Ag8 111.18(17) . .
Pd5 S9 Ag8 118.76(6) . .
Ag4 S9 Ag8 103.16(5) . .
C46 S10 Pd5 101.51(15) . .
C46 S10 Ag1 112.56(15) . .
Pd5 S10 Ag1 120.53(6) . .
C46 S10 Ag5 113.47(15) . .
Pd5 S10 Ag5 120.27(6) . .
Ag1 S10 Ag5 89.05(5) . .
C51 S11 Pd6 98.24(15) . .
C51 S11 Ag5 109.85(16) . .
Pd6 S11 Ag5 115.60(6) . .
C51 S11 Ag8 113.49(16) . .
Pd6 S11 Ag8 116.27(6) . .
Ag5 S11 Ag8 103.66(5) . .
C56 S12 Pd6 100.24(17) . .
C56 S12 Ag7 109.57(16) . .
Pd6 S12 Ag7 121.42(6) . .
C56 S12 Ag6 110.65(17) . .
Pd6 S12 Ag6 116.01(6) . .
Ag7 S12 Ag6 99.08(5) . .
C8 O3 La1 148.8(4) . 4_645
C18 O7 La3 89.4(5) . .
C18 O8 La4 120.4(6) . .
C18 O8 La3 90.6(6) . .
La4 O8 La3 32.80(14) . .
C28 O11 La1 136.1(4) . 5_765
C48 O20 La1 142.4(3) . .
C58 O23 La2 176.7(4) . .
C2 N1 Pd1 116.0(3) . .
C7 N2 Pd1 115.9(3) . .
C12 N3 Pd2 112.3(3) . .
C17 N4 Pd2 110.2(3) . .
C22 N5 Pd3 115.6(3) . .
C27 N6 Pd3 115.2(3) . .
C32 N7 Pd4 115.3(3) . .
C37 N8 Pd4 113.8(3) . .
C42 N9 Pd5 113.5(3) . .
C47 N10 Pd5 111.3(3) . .
C52 N11 Pd6 120.2(3) . .
C57 N12 Pd6 115.3(3) . .
C4 C1 C2 115.7(5) . .
C4 C1 C5 111.4(4) . .
C2 C1 C5 106.7(4) . .
C4 C1 S1 111.4(3) . .
C2 C1 S1 102.3(3) . .
C5 C1 S1 108.6(4) . .
N1 C2 C1 111.1(4) . .
N1 C2 C3 107.0(4) . .
C1 C2 C3 109.1(4) . .
O1 C3 O2 131.1(5) . .
O1 C3 C2 117.5(5) . .
O2 C3 C2 111.4(5) . .
C7 C6 C10 115.9(4) . .
C7 C6 C9 109.8(4) . .
C10 C6 C9 114.5(4) . .
C7 C6 S2 106.0(3) . .
C10 C6 S2 103.7(3) . .
C9 C6 S2 106.0(3) . .
N2 C7 C6 111.8(4) . .
N2 C7 C8 106.9(4) . .
C6 C7 C8 112.3(4) . .
O4 C8 O3 121.3(6) . .
O4 C8 C7 118.9(6) . .
O3 C8 C7 119.6(5) . .
C15 C11 C12 112.4(5) . .
C15 C11 C14 111.5(5) . .
C12 C11 C14 112.8(4) . .
C15 C11 S3 108.0(4) . .
C12 C11 S3 103.5(4) . .
C14 C11 S3 108.1(3) . .
N3 C12 C11 110.9(4) . .
N3 C12 C13 101.7(4) . .
C11 C12 C13 113.5(5) . .
O5 C13 O6 131.1(5) . .
O5 C13 C12 126.4(5) . .
O6 C13 C12 102.5(5) . .
C20 C16 C17 114.0(6) . .
C20 C16 C19 108.3(5) . .
C17 C16 C19 116.5(5) . .
C20 C16 S4 107.6(4) . .
C17 C16 S4 102.9(4) . .
C19 C16 S4 106.8(4) . .
C16 C17 N4 111.8(5) . .
C16 C17 C18 108.8(5) . .
N4 C17 C18 100.7(5) . .
O8 C18 O7 128.4(9) . .
O8 C18 C17 110.2(7) . .
O7 C18 C17 121.4(7) . .
O8 C18 La3 64.8(5) . .
O7 C18 La3 63.6(5) . .
C17 C18 La3 174.9(5) . .
C24 C21 C22 113.7(5) . .
C24 C21 C25 108.7(4) . .
C22 C21 C25 118.8(5) . .
C24 C21 S5 106.1(4) . .
C22 C21 S5 103.8(4) . .
C25 C21 S5 104.5(4) . .
C23 C22 N5 109.2(5) . .
C23 C22 C21 108.6(5) . .
N5 C22 C21 110.6(4) . .
O10 C23 O9 117.5(7) . .
O10 C23 C22 116.9(7) . .
O9 C23 C22 124.2(6) . .
C30 C26 C29 107.5(4) . .
C30 C26 C27 119.3(4) . .
C29 C26 C27 111.3(4) . .
C30 C26 S6 103.3(4) . .
C29 C26 S6 109.7(4) . .
C27 C26 S6 105.2(3) . .
N6 C27 C26 107.9(4) . .
N6 C27 C28 106.6(4) . .
C26 C27 C28 113.6(4) . .
O11 C28 O12 130.6(5) . .
O11 C28 C27 120.6(5) . .
O12 C28 C27 108.8(5) . .
C35 C31 C32 116.6(5) . .
C35 C31 C34 109.8(4) . .
C32 C31 C34 111.0(4) . .
C35 C31 S7 109.0(4) . .
C32 C31 S7 104.8(3) . .
C34 C31 S7 104.8(3) . .
C33 C32 N7 110.9(4) . .
C33 C32 C31 110.8(4) . .
N7 C32 C31 108.2(4) . .
O14 C33 O13 122.7(5) . .
O14 C33 C32 115.3(5) . .
O13 C33 C32 121.7(5) . .
C40 C36 C37 115.2(5) . .
C40 C36 C39 113.1(5) . .
C37 C36 C39 109.7(5) . .
C40 C36 S8 107.0(4) . .
C37 C36 S8 103.2(3) . .
C39 C36 S8 107.8(3) . .
N8 C37 C36 114.4(5) . .
N8 C37 C38 98.4(5) . .
C36 C37 C38 114.6(5) . .
O15 C38 O16 124.9(6) . .
O15 C38 C37 127.1(6) . .
O16 C38 C37 107.6(6) . .
C42 C41 C44 114.6(4) . .
C42 C41 C45 108.8(4) . .
C44 C41 C45 110.7(4) . .
C42 C41 S9 106.6(4) . .
C44 C41 S9 109.4(3) . .
C45 C41 S9 106.2(4) . .
C43 C42 C41 114.5(5) . .
C43 C42 N9 110.1(4) . .
C41 C42 N9 107.9(4) . .
O18 C43 O17 122.4(6) . .
O18 C43 C42 117.8(6) . .
O17 C43 C42 119.3(5) . .
C50 C46 C49 114.2(4) . .
C50 C46 C47 110.3(4) . .
C49 C46 C47 111.8(4) . .
C50 C46 S10 105.0(3) . .
C49 C46 S10 110.6(3) . .
C47 C46 S10 104.1(3) . .
N10 C47 C48 108.3(4) . .
N10 C47 C46 112.5(4) . .
C48 C47 C46 114.7(4) . .
O20 C48 O19 123.0(5) . .
O20 C48 C47 117.8(4) . .
O19 C48 C47 119.2(4) . .
C52 C51 C55 112.3(4) . .
C52 C51 C54 109.1(4) . .
C55 C51 C54 109.1(4) . .
C52 C51 S11 109.6(3) . .
C55 C51 S11 106.9(4) . .
C54 C51 S11 109.7(3) . .
C53 C52 C51 113.9(4) . .
C53 C52 N11 118.9(4) . .
C51 C52 N11 106.3(4) . .
O22 C53 O21 120.0(5) . .
O22 C53 C52 129.2(5) . .
O21 C53 C52 110.8(5) . .
C59 C56 C57 111.2(4) . .
C59 C56 C60 114.3(5) . .
C57 C56 C60 104.1(5) . .
C59 C56 S12 111.0(4) . .
C57 C56 S12 106.7(4) . .
C60 C56 S12 109.0(4) . .
C56 C57 C58 118.6(5) . .
C56 C57 N12 107.6(4) . .
C58 C57 N12 111.9(4) . .
O24 C58 O23 125.2(6) . .
O24 C58 C57 122.0(5) . .
O23 C58 C57 112.2(5) . .
C61 O27 La1 93.1(4) . .
C61 O28 La1 95.7(3) . .
O27 C61 O28 120.3(6) . .
O27 C61 C62 119.7(6) . .
O28 C61 C62 118.2(4) . .
O27 C61 La1 62.7(4) . .
O28 C61 La1 57.7(3) . .
C62 C61 La1 170.4(5) . .
La2 La2 O23 137.00(16) 6_556 .
La4 La3 O39 145.1(3) . 5_775
La4 La3 O39 82.9(3) . .
O39 La3 O39 91.0(3) 5_775 .
La4 La3 O7 105.7(3) . .
O39 La3 O7 62.5(2) 5_775 .
O39 La3 O7 145.3(2) . .
La4 La3 O8 57.4(2) . .
O39 La3 O8 112.7(3) 5_775 .
O39 La3 O8 137.7(2) . .
O7 La3 O8 51.60(19) . .
La4 La3 O52 63.2(3) . 8_655
O39 La3 O52 144.7(3) 5_775 8_655
O39 La3 O52 119.0(3) . 8_655
O7 La3 O52 94.2(2) . 8_655
O8 La3 O52 58.0(2) . 8_655
La4 La3 La3 103.0(2) . 5_775
O39 La3 La3 54.9(2) 5_775 5_775
O39 La3 La3 40.88(18) . 5_775
O7 La3 La3 104.90(19) . 5_775
O8 La3 La3 129.67(15) . 5_775
O52 La3 La3 159.3(3) 8_655 5_775
La4 La3 C18 80.4(3) . .
O39 La3 C18 88.8(3) 5_775 .
O39 La3 C18 150.2(3) . .
O7 La3 C18 27.0(2) . .
O8 La3 C18 24.6(2) . .
O52 La3 C18 74.2(2) 8_655 .
La3 La3 C18 120.7(2) 5_775 .
O8 La4 O52 67.6(3) . 8_655
O8 La4 O39 149.7(3) . .
O52 La4 O39 121.1(3) 8_655 .
O8 La4 La4 102.4(2) . 5_775
O52 La4 La4 143.8(2) 8_655 5_775
O39 La4 La4 52.19(16) . 5_775
La3 O39 La3 84.2(3) 5_775 .

loop_
_geom_bond_atom_site_label_1
_geom_bond_atom_site_label_2
_geom_bond_distance
_geom_bond_site_symmetry_2
Ag1 S3 2.4839(15) .
Ag1 S10 2.4896(14) .
Ag1 S1 2.4977(15) .
Ag2 S5 2.4964(15) .
Ag2 S2 2.5205(15) .
Ag2 S3 2.5452(15) .
Ag2 Br1 2.8927(7) .
Ag3 S6 2.4863(14) .
Ag3 S2 2.5033(14) .
Ag3 S7 2.5321(15) .
Ag4 S9 2.5300(14) .
Ag4 S7 2.5440(15) .
Ag4 S1 2.5609(14) .
Ag4 Br1 2.8921(7) .
Ag5 S4 2.5142(16) .
Ag5 S11 2.5236(13) .
Ag5 S10 2.5440(14) .
Ag5 Br1 2.9085(7) .
Ag6 O25 2.529(4) .
Ag6 S4 2.5366(15) .
Ag6 S5 2.5540(15) .
Ag6 S12 2.5844(14) .
Ag7 S8 2.5205(15) .
Ag7 S6 2.5341(15) .
Ag7 S12 2.5350(15) .
Ag7 Br1 2.8777(7) .
Ag8 O26 2.489(4) .
Ag8 S11 2.5304(15) .
Ag8 S8 2.5422(15) .
Ag8 S9 2.5624(14) .
Pd1 N1 1.990(4) .
Pd1 N2 2.070(4) .
Pd1 S1 2.2572(14) .
Pd1 S2 2.2693(14) .
Pd2 N3 2.099(4) .
Pd2 N4 2.102(4) .
Pd2 S3 2.2481(16) .
Pd2 S4 2.2721(15) .
Pd3 N5 2.013(4) .
Pd3 N6 2.040(4) .
Pd3 S6 2.2744(15) .
Pd3 S5 2.2896(15) .
Pd4 N7 2.032(4) .
Pd4 N8 2.084(4) .
Pd4 S8 2.2499(15) .
Pd4 S7 2.2588(14) .
Pd5 N9 2.111(4) .
Pd5 N10 2.129(4) .
Pd5 S10 2.2612(14) .
Pd5 S9 2.2837(14) .
Pd6 N12 2.003(4) .
Pd6 N11 2.006(4) .
Pd6 S12 2.2639(15) .
Pd6 S11 2.2754(14) .
La1 O11 2.454(3) 5_675
La1 O3 2.509(4) 4_655
La1 O20 2.526(3) .
La1 O28 2.562(5) .
La1 O32 2.577(4) .
La1 O29 2.590(4) .
La1 O30 2.632(3) .
La1 O31 2.6433(17) .
La1 O27 2.685(5) .
La1 C61 3.016(7) .
S1 C1 1.896(5) .
S2 C6 1.879(5) .
S3 C11 1.890(5) .
S4 C16 1.848(6) .
S5 C21 1.855(6) .
S6 C26 1.884(5) .
S7 C31 1.911(5) .
S8 C36 1.875(5) .
S9 C41 1.885(5) .
S10 C46 1.860(5) .
S11 C51 1.840(5) .
S12 C56 1.851(5) .
O1 C3 1.193(7) .
O2 C3 1.289(7) .
O3 C8 1.242(7) .
O3 La1 2.509(4) 4_645
O4 C8 1.233(8) .
O5 C13 1.136(7) .
O6 C13 1.266(7) .
O7 C18 1.383(11) .
O7 La3 2.728(7) .
O8 C18 1.268(11) .
O8 La4 2.323(7) .
O8 La3 2.757(7) .
O9 C23 1.238(9) .
O10 C23 1.236(10) .
O11 C28 1.110(7) .
O11 La1 2.454(3) 5_765
O12 C28 1.339(7) .
O13 C33 1.262(7) .
O14 C33 1.210(7) .
O15 C38 1.122(9) .
O16 C38 1.345(9) .
O17 C43 1.275(8) .
O18 C43 1.199(8) .
O19 C48 1.275(6) .
O20 C48 1.269(6) .
O21 C53 1.328(7) .
O22 C53 1.186(7) .
O23 C58 1.268(7) .
O23 La2 2.538(5) .
O24 C58 1.153(7) .
N1 C2 1.498(7) .
N2 C7 1.465(6) .
N3 C12 1.497(7) .
N4 C17 1.509(8) .
N5 C22 1.498(7) .
N6 C27 1.444(6) .
N7 C32 1.520(7) .
N8 C37 1.425(7) .
N9 C42 1.555(7) .
N10 C47 1.475(6) .
N11 C52 1.504(6) .
N12 C57 1.622(7) .
C1 C4 1.409(7) .
C1 C2 1.504(7) .
C1 C5 1.549(8) .
C2 C3 1.668(8) .
C6 C7 1.490(7) .
C6 C10 1.555(8) .
C6 C9 1.568(7) .
C7 C8 1.501(8) .
C11 C15 1.447(8) .
C11 C12 1.512(8) .
C11 C14 1.552(7) .
C12 C13 1.606(7) .
C16 C20 1.394(8) .
C16 C17 1.496(9) .
C16 C19 1.614(8) .
C17 C18 1.628(12) .
C18 La3 3.046(11) .
C21 C24 1.506(7) .
C21 C22 1.511(8) .
C21 C25 1.539(8) .
C22 C23 1.478(9) .
C26 C30 1.494(8) .
C26 C29 1.546(7) .
C26 C27 1.557(7) .
C27 C28 1.591(7) .
C31 C35 1.455(7) .
C31 C32 1.521(7) .
C31 C34 1.597(7) .
C32 C33 1.480(8) .
C36 C40 1.454(7) .
C36 C37 1.477(8) .
C36 C39 1.609(8) .
C37 C38 1.622(8) .
C41 C42 1.495(7) .
C41 C44 1.527(7) .
C41 C45 1.572(7) .
C42 C43 1.442(8) .
C46 C50 1.440(7) .
C46 C49 1.476(7) .
C46 C47 1.532(7) .
C47 C48 1.504(7) .
C51 C52 1.498(7) .
C51 C55 1.569(7) .
C51 C54 1.592(7) .
C52 C53 1.477(8) .
C56 C59 1.437(7) .
C56 C57 1.489(7) .
C56 C60 1.650(9) .
C57 C58 1.573(8) .
O27 C61 1.235(4) .
O28 C61 1.354(9) .
C61 C62 1.635(10) .
La2 La2 2.518(4) 6_556
La3 O39 1.943(7) 5_775
La3 O39 2.430(7) .
La3 O52 2.925(9) 8_655
La3 La3 2.954(7) 5_775
La4 O52 2.616(9) 8_655
La4 O39 2.689(7) .
La4 La4 4.148(8) 5_775
O39 La3 1.943(7) 5_775
O52 La4 2.616(9) 7_464
O52 La3 2.925(9) 7_464

loop_
_geom_hbond_atom_site_label_D
_geom_hbond_atom_site_label_H
_geom_hbond_atom_site_label_A
_geom_hbond_distance_DH
_geom_hbond_distance_HA
_geom_hbond_distance_DA
_geom_hbond_angle_DHA
_geom_hbond_site_symmetry_A
N1 H1 O35 0.92 2.14 3.008(7) 157.1 .
N1 H1A O13 0.92 2.22 3.007(6) 143.3 5_665
N2 H2 O13 0.92 2.51 3.309(5) 146.0 5_665
N2 H2A O35 0.92 2.46 3.248(6) 143.1 .

loop_
_geom_torsion_atom_site_label_1
_geom_torsion_atom_site_label_2
_geom_torsion_atom_site_label_3
_geom_torsion_atom_site_label_4
_geom_torsion
_geom_torsion_site_symmetry_1
_geom_torsion_site_symmetry_4
S8 Ag7 Br1 Ag4 -29.78(4) . .
S6 Ag7 Br1 Ag4 94.67(4) . .
S12 Ag7 Br1 Ag4 -146.86(4) . .
S8 Ag7 Br1 Ag2 -147.84(4) . .
S6 Ag7 Br1 Ag2 -23.39(4) . .
S12 Ag7 Br1 Ag2 95.08(4) . .
S8 Ag7 Br1 Ag5 90.51(4) . .
S6 Ag7 Br1 Ag5 -145.03(4) . .
S12 Ag7 Br1 Ag5 -26.57(4) . .
S9 Ag4 Br1 Ag7 87.00(4) . .
S7 Ag4 Br1 Ag7 -31.01(4) . .
S1 Ag4 Br1 Ag7 -146.27(4) . .
S9 Ag4 Br1 Ag2 -154.87(4) . .
S7 Ag4 Br1 Ag2 87.11(4) . .
S1 Ag4 Br1 Ag2 -28.15(4) . .
S9 Ag4 Br1 Ag5 -34.75(4) . .
S7 Ag4 Br1 Ag5 -152.76(4) . .
S1 Ag4 Br1 Ag5 91.97(4) . .
S5 Ag2 Br1 Ag7 -35.67(4) . .
S2 Ag2 Br1 Ag7 90.91(4) . .
S3 Ag2 Br1 Ag7 -150.74(4) . .
S5 Ag2 Br1 Ag4 -154.51(4) . .
S2 Ag2 Br1 Ag4 -27.93(4) . .
S3 Ag2 Br1 Ag4 90.42(4) . .
S5 Ag2 Br1 Ag5 86.42(4) . .
S2 Ag2 Br1 Ag5 -147.00(4) . .
S3 Ag2 Br1 Ag5 -28.65(4) . .
S4 Ag5 Br1 Ag7 90.24(4) . .
S11 Ag5 Br1 Ag7 -30.96(4) . .
S10 Ag5 Br1 Ag7 -144.93(4) . .
S4 Ag5 Br1 Ag4 -149.01(4) . .
S11 Ag5 Br1 Ag4 89.79(4) . .
S10 Ag5 Br1 Ag4 -24.18(4) . .
S4 Ag5 Br1 Ag2 -30.22(4) . .
S11 Ag5 Br1 Ag2 -151.42(4) . .
S10 Ag5 Br1 Ag2 94.61(4) . .
N1 Pd1 S1 C1 9.0(2) . .
S2 Pd1 S1 C1 -176.29(16) . .
N1 Pd1 S1 Ag1 -125.48(15) . .
S2 Pd1 S1 Ag1 49.22(8) . .
N1 Pd1 S1 Ag4 130.98(14) . .
S2 Pd1 S1 Ag4 -54.31(7) . .
S3 Ag1 S1 C1 -131.10(17) . .
S10 Ag1 S1 C1 64.18(18) . .
S3 Ag1 S1 Pd1 -1.98(9) . .
S10 Ag1 S1 Pd1 -166.70(6) . .
S3 Ag1 S1 Ag4 117.26(5) . .
S10 Ag1 S1 Ag4 -47.45(6) . .
S9 Ag4 S1 C1 -60.16(19) . .
S7 Ag4 S1 C1 111.95(18) . .
Br1 Ag4 S1 C1 -157.25(17) . .
S9 Ag4 S1 Pd1 -176.62(5) . .
S7 Ag4 S1 Pd1 -4.51(8) . .
Br1 Ag4 S1 Pd1 86.29(6) . .
S9 Ag4 S1 Ag1 55.39(6) . .
S7 Ag4 S1 Ag1 -132.50(5) . .
Br1 Ag4 S1 Ag1 -41.69(4) . .
N2 Pd1 S2 C6 16.7(2) . .
S1 Pd1 S2 C6 -165.44(17) . .
N2 Pd1 S2 Ag3 -111.65(12) . .
S1 Pd1 S2 Ag3 66.23(7) . .
N2 Pd1 S2 Ag2 142.14(12) . .
S1 Pd1 S2 Ag2 -39.98(7) . .
S6 Ag3 S2 C6 74.0(2) . .
S7 Ag3 S2 C6 -132.81(19) . .
S6 Ag3 S2 Pd1 -166.82(6) . .
S7 Ag3 S2 Pd1 -13.64(9) . .
S6 Ag3 S2 Ag2 -41.42(7) . .
S7 Ag3 S2 Ag2 111.76(5) . .
S5 Ag2 S2 C6 -66.40(19) . .
S3 Ag2 S2 C6 105.45(18) . .
Br1 Ag2 S2 C6 -163.26(18) . .
S5 Ag2 S2 Pd1 175.54(6) . .
S3 Ag2 S2 Pd1 -12.61(9) . .
Br1 Ag2 S2 Pd1 78.68(6) . .
S5 Ag2 S2 Ag3 52.08(7) . .
S3 Ag2 S2 Ag3 -136.08(5) . .
Br1 Ag2 S2 Ag3 -44.78(4) . .
N3 Pd2 S3 C11 13.5(2) . .
S4 Pd2 S3 C11 -173.08(17) . .
N3 Pd2 S3 Ag1 -109.35(16) . .
S4 Pd2 S3 Ag1 64.09(7) . .
N3 Pd2 S3 Ag2 135.18(16) . .
S4 Pd2 S3 Ag2 -51.38(8) . .
S10 Ag1 S3 C11 -128.84(19) . .
S1 Ag1 S3 C11 65.8(2) . .
S10 Ag1 S3 Pd2 -11.60(9) . .
S1 Ag1 S3 Pd2 -176.94(6) . .
S10 Ag1 S3 Ag2 117.51(5) . .
S1 Ag1 S3 Ag2 -47.83(6) . .
S5 Ag2 S3 C11 113.63(18) . .
S2 Ag2 S3 C11 -59.09(19) . .
Br1 Ag2 S3 C11 -155.31(18) . .
S5 Ag2 S3 Pd2 -2.77(9) . .
S2 Ag2 S3 Pd2 -175.50(6) . .
Br1 Ag2 S3 Pd2 88.28(6) . .
S5 Ag2 S3 Ag1 -132.06(5) . .
S2 Ag2 S3 Ag1 55.22(6) . .
Br1 Ag2 S3 Ag1 -41.01(4) . .
N4 Pd2 S4 C16 18.7(3) . .
S3 Pd2 S4 C16 -168.2(2) . .
N4 Pd2 S4 Ag5 136.61(15) . .
S3 Pd2 S4 Ag5 -50.31(7) . .
N4 Pd2 S4 Ag6 -106.80(15) . .
S3 Pd2 S4 Ag6 66.29(8) . .
S11 Ag5 S4 C16 -69.9(2) . .
S10 Ag5 S4 C16 100.8(2) . .
Br1 Ag5 S4 C16 -164.7(2) . .
S11 Ag5 S4 Pd2 -179.68(5) . .
S10 Ag5 S4 Pd2 -9.04(9) . .
Br1 Ag5 S4 Pd2 85.47(6) . .
S11 Ag5 S4 Ag6 49.84(7) . .
S10 Ag5 S4 Ag6 -139.52(5) . .
Br1 Ag5 S4 Ag6 -45.01(4) . .
O25 Ag6 S4 C16 -28.2(2) . .
S5 Ag6 S4 C16 -140.3(2) . .
S12 Ag6 S4 C16 87.9(2) . .
O25 Ag6 S4 Pd2 89.97(12) . .
S5 Ag6 S4 Pd2 -22.18(9) . .
S12 Ag6 S4 Pd2 -153.93(7) . .
O25 Ag6 S4 Ag5 -146.01(11) . .
S5 Ag6 S4 Ag5 101.84(5) . .
S12 Ag6 S4 Ag5 -29.92(7) . .
N5 Pd3 S5 C21 16.8(2) . .
S6 Pd3 S5 C21 -166.47(18) . .
N5 Pd3 S5 Ag2 135.65(14) . .
S6 Pd3 S5 Ag2 -47.63(7) . .
N5 Pd3 S5 Ag6 -101.57(14) . .
S6 Pd3 S5 Ag6 75.15(7) . .
S2 Ag2 S5 C21 101.88(19) . .
S3 Ag2 S5 C21 -70.20(19) . .
Br1 Ag2 S5 C21 -158.93(19) . .
S2 Ag2 S5 Pd3 -10.38(9) . .
S3 Ag2 S5 Pd3 177.54(6) . .
Br1 Ag2 S5 Pd3 88.81(6) . .
S2 Ag2 S5 Ag6 -139.75(5) . .
S3 Ag2 S5 Ag6 48.17(7) . .
Br1 Ag2 S5 Ag6 -40.57(5) . .
O25 Ag6 S5 C21 -28.5(2) . .
S4 Ag6 S5 C21 82.0(2) . .
S12 Ag6 S5 C21 -145.43(19) . .
O25 Ag6 S5 Pd3 83.24(12) . .
S4 Ag6 S5 Pd3 -166.30(6) . .
S12 Ag6 S5 Pd3 -33.73(8) . .
O25 Ag6 S5 Ag2 -146.87(11) . .
S4 Ag6 S5 Ag2 -36.42(7) . .
S12 Ag6 S5 Ag2 96.16(6) . .
N6 Pd3 S6 C26 3.5(2) . .
S5 Pd3 S6 C26 -178.95(17) . .
N6 Pd3 S6 Ag3 -119.39(12) . .
S5 Pd3 S6 Ag3 58.17(7) . .
N6 Pd3 S6 Ag7 130.94(12) . .
S5 Pd3 S6 Ag7 -51.50(7) . .
S2 Ag3 S6 C26 -127.38(19) . .
S7 Ag3 S6 C26 80.31(19) . .
S2 Ag3 S6 Pd3 -10.42(10) . .
S7 Ag3 S6 Pd3 -162.73(6) . .
S2 Ag3 S6 Ag7 112.94(6) . .
S7 Ag3 S6 Ag7 -39.37(6) . .
S8 Ag7 S6 C26 -61.0(2) . .
S12 Ag7 S6 C26 109.2(2) . .
Br1 Ag7 S6 C26 -156.8(2) . .
S8 Ag7 S6 Pd3 179.79(5) . .
S12 Ag7 S6 Pd3 -9.97(8) . .
Br1 Ag7 S6 Pd3 84.03(6) . .
S8 Ag7 S6 Ag3 54.79(6) . .
S12 Ag7 S6 Ag3 -134.97(5) . .
Br1 Ag7 S6 Ag3 -40.97(4) . .
N7 Pd4 S7 C31 8.6(2) . .
S8 Pd4 S7 C31 -175.67(18) . .
N7 Pd4 S7 Ag3 -114.24(14) . .
S8 Pd4 S7 Ag3 61.52(8) . .
N7 Pd4 S7 Ag4 128.03(13) . .
S8 Pd4 S7 Ag4 -56.21(7) . .
S6 Ag3 S7 C31 -132.75(17) . .
S2 Ag3 S7 C31 71.87(17) . .
S6 Ag3 S7 Pd4 -14.59(9) . .
S2 Ag3 S7 Pd4 -169.96(6) . .
S6 Ag3 S7 Ag4 110.46(5) . .
S2 Ag3 S7 Ag4 -44.92(6) . .
S9 Ag4 S7 C31 111.38(18) . .
S1 Ag4 S7 C31 -61.41(19) . .
Br1 Ag4 S7 C31 -156.02(18) . .
S9 Ag4 S7 Pd4 -1.14(8) . .
S1 Ag4 S7 Pd4 -173.93(5) . .
Br1 Ag4 S7 Pd4 91.46(6) . .
S9 Ag4 S7 Ag3 -133.17(5) . .
S1 Ag4 S7 Ag3 54.04(6) . .
Br1 Ag4 S7 Ag3 -40.57(4) . .
N8 Pd4 S8 C36 15.8(2) . .
S7 Pd4 S8 C36 -162.43(18) . .
N8 Pd4 S8 Ag7 133.27(15) . .
S7 Pd4 S8 Ag7 -44.94(7) . .
N8 Pd4 S8 Ag8 -105.33(15) . .
S7 Pd4 S8 Ag8 76.46(7) . .
S6 Ag7 S8 C36 99.52(19) . .
S12 Ag7 S8 C36 -70.8(2) . .
Br1 Ag7 S8 C36 -163.89(19) . .
S6 Ag7 S8 Pd4 -12.31(8) . .
S12 Ag7 S8 Pd4 177.34(5) . .
Br1 Ag7 S8 Pd4 84.28(6) . .
S6 Ag7 S8 Ag8 -144.10(5) . .
S12 Ag7 S8 Ag8 45.55(6) . .
Br1 Ag7 S8 Ag8 -47.51(4) . .
O26 Ag8 S8 C36 -27.2(2) . .
S11 Ag8 S8 C36 90.5(2) . .
S9 Ag8 S8 C36 -142.87(19) . .
O26 Ag8 S8 Pd4 88.37(12) . .
S11 Ag8 S8 Pd4 -153.91(6) . .
S9 Ag8 S8 Pd4 -27.27(8) . .
O26 Ag8 S8 Ag7 -142.85(11) . .
S11 Ag8 S8 Ag7 -25.14(6) . .
S9 Ag8 S8 Ag7 101.50(5) . .
N9 Pd5 S9 C41 15.6(2) . .
S10 Pd5 S9 C41 -167.72(17) . .
N9 Pd5 S9 Ag4 133.73(13) . .
S10 Pd5 S9 Ag4 -49.63(7) . .
N9 Pd5 S9 Ag8 -104.14(13) . .
S10 Pd5 S9 Ag8 72.50(7) . .
S7 Ag4 S9 C41 -70.85(18) . .
S1 Ag4 S9 C41 101.06(18) . .
Br1 Ag4 S9 C41 -160.94(18) . .
S7 Ag4 S9 Pd5 178.84(5) . .
S1 Ag4 S9 Pd5 -9.24(9) . .
Br1 Ag4 S9 Pd5 88.76(6) . .
S7 Ag4 S9 Ag8 48.52(7) . .
S1 Ag4 S9 Ag8 -139.56(5) . .
Br1 Ag4 S9 Ag8 -41.56(4) . .
O26 Ag8 S9 C41 -29.7(2) . .
S11 Ag8 S9 C41 -143.91(19) . .
S8 Ag8 S9 C41 85.87(19) . .
O26 Ag8 S9 Pd5 83.26(13) . .
S11 Ag8 S9 Pd5 -30.99(8) . .
S8 Ag8 S9 Pd5 -161.21(6) . .
O26 Ag8 S9 Ag4 -149.22(12) . .
S11 Ag8 S9 Ag4 96.54(5) . .
S8 Ag8 S9 Ag4 -33.68(6) . .
N10 Pd5 S10 C46 10.57(18) . .
S9 Pd5 S10 C46 -176.35(15) . .
N10 Pd5 S10 Ag1 -114.52(12) . .
S9 Pd5 S10 Ag1 58.56(7) . .
N10 Pd5 S10 Ag5 136.69(12) . .
S9 Pd5 S10 Ag5 -50.23(7) . .
S3 Ag1 S10 C46 72.24(17) . .
S1 Ag1 S10 C46 -123.33(16) . .
S3 Ag1 S10 Pd5 -168.02(6) . .
S1 Ag1 S10 Pd5 -3.60(9) . .
S3 Ag1 S10 Ag5 -42.88(6) . .
S1 Ag1 S10 Ag5 121.55(5) . .
S4 Ag5 S10 C46 -59.19(17) . .
S11 Ag5 S10 C46 112.04(16) . .
Br1 Ag5 S10 C46 -154.67(16) . .
S4 Ag5 S10 Pd5 -179.55(6) . .
S11 Ag5 S10 Pd5 -8.32(8) . .
Br1 Ag5 S10 Pd5 84.97(6) . .
S4 Ag5 S10 Ag1 55.09(7) . .
S11 Ag5 S10 Ag1 -133.68(5) . .
Br1 Ag5 S10 Ag1 -40.39(4) . .
N11 Pd6 S11 C51 15.2(2) . .
S12 Pd6 S11 C51 -168.75(16) . .
N11 Pd6 S11 Ag5 131.88(13) . .
S12 Pd6 S11 Ag5 -52.03(7) . .
N11 Pd6 S11 Ag8 -106.22(13) . .
S12 Pd6 S11 Ag8 69.87(6) . .
S4 Ag5 S11 C51 100.59(17) . .
S10 Ag5 S11 C51 -71.00(17) . .
Br1 Ag5 S11 C51 -163.87(17) . .
S4 Ag5 S11 Pd6 -9.40(9) . .
S10 Ag5 S11 Pd6 179.01(5) . .
Br1 Ag5 S11 Pd6 86.14(6) . .
S4 Ag5 S11 Ag8 -137.83(5) . .
S10 Ag5 S11 Ag8 50.59(6) . .
Br1 Ag5 S11 Ag8 -42.28(4) . .
O26 Ag8 S11 C51 -29.0(2) . .
S8 Ag8 S11 C51 -147.91(16) . .
S9 Ag8 S11 C51 86.79(17) . .
O26 Ag8 S11 Pd6 83.90(12) . .
S8 Ag8 S11 Pd6 -35.03(8) . .
S9 Ag8 S11 Pd6 -160.33(5) . .
O26 Ag8 S11 Ag5 -148.09(11) . .
S8 Ag8 S11 Ag5 92.98(6) . .
S9 Ag8 S11 Ag5 -32.32(6) . .
N12 Pd6 S12 C56 14.8(2) . .
S11 Pd6 S12 C56 -167.82(17) . .
N12 Pd6 S12 Ag7 135.42(14) . .
S11 Pd6 S12 Ag7 -47.20(7) . .
N12 Pd6 S12 Ag6 -104.33(14) . .
S11 Pd6 S12 Ag6 73.05(7) . .
S8 Ag7 S12 C56 105.06(18) . .
S6 Ag7 S12 C56 -65.88(18) . .
Br1 Ag7 S12 C56 -161.34(18) . .
S8 Ag7 S12 Pd6 -10.94(8) . .
S6 Ag7 S12 Pd6 178.13(6) . .
Br1 Ag7 S12 Pd6 82.66(6) . .
S8 Ag7 S12 Ag6 -139.11(5) . .
S6 Ag7 S12 Ag6 49.96(6) . .
Br1 Ag7 S12 Ag6 -45.50(4) . .
O25 Ag6 S12 C56 -30.0(2) . .
S4 Ag6 S12 C56 -143.60(17) . .
S5 Ag6 S12 C56 86.03(18) . .
O25 Ag6 S12 Pd6 83.30(12) . .
S4 Ag6 S12 Pd6 -30.33(8) . .
S5 Ag6 S12 Pd6 -160.70(6) . .
O25 Ag6 S12 Ag7 -144.99(11) . .
S4 Ag6 S12 Ag7 101.38(6) . .
S5 Ag6 S12 Ag7 -28.99(6) . .
O11 La1 O20 C48 40.3(6) 5_675 .
O3 La1 O20 C48 -167.2(5) 4_655 .
O28 La1 O20 C48 103.3(5) . .
O32 La1 O20 C48 -110.9(6) . .
O29 La1 O20 C48 -65.1(6) . .
O30 La1 O20 C48 -16.0(5) . .
O31 La1 O20 C48 175.3(5) . .
O27 La1 O20 C48 51.4(5) . .
C61 La1 O20 C48 76.5(5) . .
N2 Pd1 N1 C2 -163.5(4) . .
S1 Pd1 N1 C2 19.0(3) . .
N1 Pd1 N2 C7 -177.0(3) . .
S2 Pd1 N2 C7 8.4(3) . .
N4 Pd2 N3 C12 -172.3(4) . .
S3 Pd2 N3 C12 14.9(4) . .
N3 Pd2 N4 C17 -176.9(4) . .
S4 Pd2 N4 C17 10.0(4) . .
N6 Pd3 N5 C22 -171.7(3) . .
S5 Pd3 N5 C22 10.8(3) . .
N5 Pd3 N6 C27 -155.9(3) . .
S6 Pd3 N6 C27 27.4(3) . .
N8 Pd4 N7 C32 -158.0(4) . .
S7 Pd4 N7 C32 20.4(3) . .
N7 Pd4 N8 C37 -173.7(4) . .
S8 Pd4 N8 C37 10.4(4) . .
N10 Pd5 N9 C42 -174.8(3) . .
S9 Pd5 N9 C42 12.2(3) . .
N9 Pd5 N10 C47 -166.2(3) . .
S10 Pd5 N10 C47 17.4(3) . .
N12 Pd6 N11 C52 -172.7(4) . .
S11 Pd6 N11 C52 10.2(3) . .
N11 Pd6 N12 C57 -172.5(3) . .
S12 Pd6 N12 C57 11.4(3) . .
Pd1 S1 C1 C4 90.0(4) . .
Ag1 S1 C1 C4 -129.7(3) . .
Ag4 S1 C1 C4 -35.2(4) . .
Pd1 S1 C1 C2 -34.2(3) . .
Ag1 S1 C1 C2 106.0(3) . .
Ag4 S1 C1 C2 -159.5(3) . .
Pd1 S1 C1 C5 -146.8(3) . .
Ag1 S1 C1 C5 -6.6(4) . .
Ag4 S1 C1 C5 87.9(3) . .
Pd1 N1 C2 C1 -50.0(5) . .
Pd1 N1 C2 C3 -168.9(3) . .
C4 C1 C2 N1 -69.0(6) . .
C5 C1 C2 N1 166.4(4) . .
S1 C1 C2 N1 52.4(5) . .
C4 C1 C2 C3 48.7(6) . .
C5 C1 C2 C3 -76.0(5) . .
S1 C1 C2 C3 170.0(3) . .
N1 C2 C3 O1 28.7(6) . .
C1 C2 C3 O1 -91.5(6) . .
N1 C2 C3 O2 -152.2(4) . .
C1 C2 C3 O2 87.5(5) . .
Pd1 S2 C6 C7 -40.4(3) . .
Ag3 S2 C6 C7 89.7(3) . .
Ag2 S2 C6 C7 -171.2(3) . .
Pd1 S2 C6 C10 -162.8(3) . .
Ag3 S2 C6 C10 -32.8(4) . .
Ag2 S2 C6 C10 66.3(4) . .
Pd1 S2 C6 C9 76.3(3) . .
Ag3 S2 C6 C9 -153.7(3) . .
Ag2 S2 C6 C9 -54.6(4) . .
Pd1 N2 C7 C6 -39.3(5) . .
Pd1 N2 C7 C8 -162.5(3) . .
C10 C6 C7 N2 166.9(4) . .
C9 C6 C7 N2 -61.6(5) . .
S2 C6 C7 N2 52.5(4) . .
C10 C6 C7 C8 -72.9(6) . .
C9 C6 C7 C8 58.6(6) . .
S2 C6 C7 C8 172.7(4) . .
La1 O3 C8 O4 -17.7(12) 4_645 .
La1 O3 C8 C7 158.1(5) 4_645 .
N2 C7 C8 O4 -168.1(5) . .
C6 C7 C8 O4 68.9(7) . .
N2 C7 C8 O3 16.0(7) . .
C6 C7 C8 O3 -107.1(6) . .
Pd2 S3 C11 C15 -159.3(4) . .
Ag1 S3 C11 C15 -29.9(4) . .
Ag2 S3 C11 C15 72.1(4) . .
Pd2 S3 C11 C12 -40.0(4) . .
Ag1 S3 C11 C12 89.4(4) . .
Ag2 S3 C11 C12 -168.6(3) . .
Pd2 S3 C11 C14 79.9(4) . .
Ag1 S3 C11 C14 -150.7(3) . .
Ag2 S3 C11 C14 -48.7(4) . .
Pd2 N3 C12 C11 -47.9(5) . .
Pd2 N3 C12 C13 -168.9(3) . .
C15 C11 C12 N3 173.7(4) . .
C14 C11 C12 N3 -59.2(6) . .
S3 C11 C12 N3 57.4(5) . .
C15 C11 C12 C13 -72.5(6) . .
C14 C11 C12 C13 54.6(6) . .
S3 C11 C12 C13 171.2(4) . .
N3 C12 C13 O5 29.9(8) . .
C11 C12 C13 O5 -89.4(8) . .
N3 C12 C13 O6 -153.3(5) . .
C11 C12 C13 O6 87.5(6) . .
Pd2 S4 C16 C20 -166.3(4) . .
Ag5 S4 C16 C20 74.6(5) . .
Ag6 S4 C16 C20 -34.9(5) . .
Pd2 S4 C16 C17 -45.6(4) . .
Ag5 S4 C16 C17 -164.7(3) . .
Ag6 S4 C16 C17 85.8(4) . .
Pd2 S4 C16 C19 77.7(4) . .
Ag5 S4 C16 C19 -41.5(4) . .
Ag6 S4 C16 C19 -151.0(3) . .
C20 C16 C17 N4 177.9(5) . .
C19 C16 C17 N4 -54.9(6) . .
S4 C16 C17 N4 61.7(5) . .
C20 C16 C17 C18 -71.8(7) . .
C19 C16 C17 C18 55.5(7) . .
S4 C16 C17 C18 172.0(4) . .
Pd2 N4 C17 C16 -45.8(5) . .
Pd2 N4 C17 C18 -161.1(4) . .
La4 O8 C18 O7 -13.1(12) . .
La3 O8 C18 O7 1.3(9) . .
La4 O8 C18 C17 166.9(4) . .
La3 O8 C18 C17 -178.8(5) . .
La4 O8 C18 La3 -14.3(3) . .
La3 O7 C18 O8 -1.3(9) . .
La3 O7 C18 C17 178.8(6) . .
C16 C17 C18 O8 84.8(7) . .
N4 C17 C18 O8 -157.5(6) . .
C16 C17 C18 O7 -95.2(8) . .
N4 C17 C18 O7 22.4(8) . .
Pd3 S5 C21 C24 78.3(3) . .
Ag2 S5 C21 C24 -45.4(4) . .
Ag6 S5 C21 C24 -159.0(3) . .
Pd3 S5 C21 C22 -41.8(4) . .
Ag2 S5 C21 C22 -165.4(3) . .
Ag6 S5 C21 C22 80.9(4) . .
Pd3 S5 C21 C25 -166.9(3) . .
Ag2 S5 C21 C25 69.5(4) . .
Ag6 S5 C21 C25 -44.2(4) . .
Pd3 N5 C22 C23 -163.1(4) . .
Pd3 N5 C22 C21 -43.6(5) . .
C24 C21 C22 C23 60.7(6) . .
C25 C21 C22 C23 -69.1(6) . .
S5 C21 C22 C23 175.5(4) . .
C24 C21 C22 N5 -59.1(6) . .
C25 C21 C22 N5 171.1(4) . .
S5 C21 C22 N5 55.7(5) . .
N5 C22 C23 O10 -150.5(6) . .
C21 C22 C23 O10 88.8(7) . .
N5 C22 C23 O9 15.4(9) . .
C21 C22 C23 O9 -105.3(7) . .
Pd3 S6 C26 C30 -156.0(3) . .
Ag3 S6 C26 C30 -28.0(4) . .
Ag7 S6 C26 C30 75.9(4) . .
Pd3 S6 C26 C29 89.6(3) . .
Ag3 S6 C26 C29 -142.3(3) . .
Ag7 S6 C26 C29 -38.5(4) . .
Pd3 S6 C26 C27 -30.2(3) . .
Ag3 S6 C26 C27 97.9(3) . .
Ag7 S6 C26 C27 -158.3(3) . .
Pd3 N6 C27 C26 -55.2(4) . .
Pd3 N6 C27 C28 -177.6(3) . .
C30 C26 C27 N6 168.7(4) . .
C29 C26 C27 N6 -65.3(5) . .
S6 C26 C27 N6 53.4(4) . .
C30 C26 C27 C28 -73.3(6) . .
C29 C26 C27 C28 52.8(6) . .
S6 C26 C27 C28 171.5(3) . .
La1 O11 C28 O12 77.6(9) 5_765 .
La1 O11 C28 C27 -102.0(6) 5_765 .
N6 C27 C28 O11 6.9(7) . .
C26 C27 C28 O11 -111.9(6) . .
N6 C27 C28 O12 -172.9(4) . .
C26 C27 C28 O12 68.4(6) . .
Pd4 S7 C31 C35 -161.3(3) . .
Ag3 S7 C31 C35 -29.4(4) . .
Ag4 S7 C31 C35 78.1(4) . .
Pd4 S7 C31 C32 -35.7(4) . .
Ag3 S7 C31 C32 96.2(3) . .
Ag4 S7 C31 C32 -156.3(3) . .
Pd4 S7 C31 C34 81.3(3) . .
Ag3 S7 C31 C34 -146.9(3) . .
Ag4 S7 C31 C34 -39.4(3) . .
Pd4 N7 C32 C33 -172.2(3) . .
Pd4 N7 C32 C31 -50.5(5) . .
C35 C31 C32 C33 -63.6(6) . .
C34 C31 C32 C33 63.1(6) . .
S7 C31 C32 C33 175.8(4) . .
C35 C31 C32 N7 174.7(4) . .
C34 C31 C32 N7 -58.7(5) . .
S7 C31 C32 N7 54.0(5) . .
N7 C32 C33 O14 -156.7(5) . .
C31 C32 C33 O14 83.1(6) . .
N7 C32 C33 O13 17.5(7) . .
C31 C32 C33 O13 -102.7(6) . .
Pd4 S8 C36 C40 -161.4(3) . .
Ag7 S8 C36 C40 76.4(4) . .
Ag8 S8 C36 C40 -33.3(4) . .
Pd4 S8 C36 C37 -39.4(4) . .
Ag7 S8 C36 C37 -161.6(3) . .
Ag8 S8 C36 C37 88.7(4) . .
Pd4 S8 C36 C39 76.6(4) . .
Ag7 S8 C36 C39 -45.6(4) . .
Ag8 S8 C36 C39 -155.2(3) . .
Pd4 N8 C37 C36 -43.4(6) . .
Pd4 N8 C37 C38 -165.4(4) . .
C40 C36 C37 N8 171.4(4) . .
C39 C36 C37 N8 -59.6(6) . .
S8 C36 C37 N8 55.0(5) . .
C40 C36 C37 C38 -76.0(6) . .
C39 C36 C37 C38 53.0(6) . .
S8 C36 C37 C38 167.6(4) . .
N8 C37 C38 O15 27.8(9) . .
C36 C37 C38 O15 -94.0(9) . .
N8 C37 C38 O16 -158.8(5) . .
C36 C37 C38 O16 79.4(7) . .
Pd5 S9 C41 C42 -44.1(4) . .
Ag4 S9 C41 C42 -164.3(3) . .
Ag8 S9 C41 C42 81.2(4) . .
Pd5 S9 C41 C44 80.3(3) . .
Ag4 S9 C41 C44 -39.8(4) . .
Ag8 S9 C41 C44 -154.3(3) . .
Pd5 S9 C41 C45 -160.1(3) . .
Ag4 S9 C41 C45 79.7(3) . .
Ag8 S9 C41 C45 -34.7(4) . .
C44 C41 C42 C43 59.8(6) . .
C45 C41 C42 C43 -64.8(6) . .
S9 C41 C42 C43 -179.0(4) . .
C44 C41 C42 N9 -63.2(5) . .
C45 C41 C42 N9 172.3(4) . .
S9 C41 C42 N9 58.1(4) . .
Pd5 N9 C42 C43 -170.4(4) . .
Pd5 N9 C42 C41 -44.8(5) . .
C41 C42 C43 O18 86.8(7) . .
N9 C42 C43 O18 -151.5(5) . .
C41 C42 C43 O17 -85.7(7) . .
N9 C42 C43 O17 36.0(7) . .
Pd5 S10 C46 C50 -151.9(3) . .
Ag1 S10 C46 C50 -21.7(4) . .
Ag5 S10 C46 C50 77.6(3) . .
Pd5 S10 C46 C49 84.3(3) . .
Ag1 S10 C46 C49 -145.4(3) . .
Ag5 S10 C46 C49 -46.1(4) . .
Pd5 S10 C46 C47 -35.9(3) . .
Ag1 S10 C46 C47 94.3(3) . .
Ag5 S10 C46 C47 -166.4(2) . .
Pd5 N10 C47 C48 -176.3(3) . .
Pd5 N10 C47 C46 -48.5(5) . .
C50 C46 C47 N10 168.1(4) . .
C49 C46 C47 N10 -63.6(5) . .
S10 C46 C47 N10 55.8(4) . .
C50 C46 C47 C48 -67.6(6) . .
C49 C46 C47 C48 60.7(5) . .
S10 C46 C47 C48 -179.8(3) . .
La1 O20 C48 O19 9.4(9) . .
La1 O20 C48 C47 -168.2(3) . .
N10 C47 C48 O20 -164.3(4) . .
C46 C47 C48 O20 69.2(6) . .
N10 C47 C48 O19 17.9(6) . .
C46 C47 C48 O19 -108.6(5) . .
Pd6 S11 C51 C52 -40.1(3) . .
Ag5 S11 C51 C52 -161.2(3) . .
Ag8 S11 C51 C52 83.3(3) . .
Pd6 S11 C51 C55 -162.1(3) . .
Ag5 S11 C51 C55 76.8(3) . .
Ag8 S11 C51 C55 -38.7(4) . .
Pd6 S11 C51 C54 79.7(3) . .
Ag5 S11 C51 C54 -41.4(3) . .
Ag8 S11 C51 C54 -156.9(3) . .
C55 C51 C52 C53 -58.5(6) . .
C54 C51 C52 C53 62.6(6) . .
S11 C51 C52 C53 -177.2(4) . .
C55 C51 C52 N11 168.6(4) . .
C54 C51 C52 N11 -70.3(5) . .
S11 C51 C52 N11 49.9(5) . .
Pd6 N11 C52 C53 -168.1(4) . .
Pd6 N11 C52 C51 -38.0(5) . .
C51 C52 C53 O22 74.3(7) . .
N11 C52 C53 O22 -159.1(5) . .
C51 C52 C53 O21 -104.0(5) . .
N11 C52 C53 O21 22.6(6) . .
Pd6 S12 C56 C59 79.9(4) . .
Ag7 S12 C56 C59 -48.9(4) . .
Ag6 S12 C56 C59 -157.1(3) . .
Pd6 S12 C56 C57 -41.4(4) . .
Ag7 S12 C56 C57 -170.2(3) . .
Ag6 S12 C56 C57 81.5(4) . .
Pd6 S12 C56 C60 -153.3(3) . .
Ag7 S12 C56 C60 77.9(4) . .
Ag6 S12 C56 C60 -30.4(4) . .
C59 C56 C57 C58 59.8(7) . .
C60 C56 C57 C58 -63.9(6) . .
S12 C56 C57 C58 -179.1(4) . .
C59 C56 C57 N12 -68.4(5) . .
C60 C56 C57 N12 167.9(4) . .
S12 C56 C57 N12 52.7(4) . .
Pd6 N12 C57 C56 -41.8(5) . .
Pd6 N12 C57 C58 -173.7(3) . .
C56 C57 C58 O24 70.4(8) . .
N12 C57 C58 O24 -163.5(5) . .
C56 C57 C58 O23 -101.2(6) . .
N12 C57 C58 O23 25.0(7) . .
O11 La1 O27 C61 -93.4(4) 5_675 .
O3 La1 O27 C61 -52.1(5) 4_655 .
O20 La1 O27 C61 94.6(4) . .
O28 La1 O27 C61 2.8(4) . .
O32 La1 O27 C61 119.9(4) . .
O29 La1 O27 C61 -147.4(4) . .
O30 La1 O27 C61 175.4(5) . .
O31 La1 O27 C61 34.5(4) . .
O11 La1 O28 C61 66.3(4) 5_675 .
O3 La1 O28 C61 142.0(4) 4_655 .
O20 La1 O28 C61 -76.3(4) . .
O32 La1 O28 C61 -125.0(4) . .
O29 La1 O28 C61 80.3(5) . .
O30 La1 O28 C61 -9.9(4) . .
O31 La1 O28 C61 -151.9(4) . .
O27 La1 O28 C61 -2.6(4) . .
La1 O27 C61 O28 -4.8(7) . .
La1 O27 C61 C62 -169.4(6) . .
La1 O28 C61 O27 5.1(7) . .
La1 O28 C61 C62 169.9(6) . .
O11 La1 C61 O27 77.5(4) 5_675 .
O3 La1 C61 O27 141.1(4) 4_655 .
O20 La1 C61 O27 -77.7(4) . .
O28 La1 C61 O27 -175.1(7) . .
O32 La1 C61 O27 -89.8(5) . .
O29 La1 C61 O27 46.6(5) . .
O30 La1 C61 O27 -4.1(4) . .
O31 La1 C61 O27 -148.8(4) . .
O11 La1 C61 O28 -107.4(4) 5_675 .
O3 La1 C61 O28 -43.8(5) 4_655 .
O20 La1 C61 O28 97.4(4) . .
O32 La1 C61 O28 85.3(5) . .
O29 La1 C61 O28 -138.3(3) . .
O30 La1 C61 O28 170.9(4) . .
O31 La1 C61 O28 26.3(4) . .
O27 La1 C61 O28 175.1(7) . .
C18 O7 La3 O39 165.8(5) . 5_775
C18 O7 La3 O39 121.6(5) . .
C18 O7 La3 O8 0.6(4) . .
C18 O7 La3 O52 -42.0(5) . 8_655
C18 O7 La3 La3 129.8(4) . 5_775
C18 O7 La3 La4 120.7(4) . 5_775
C18 O8 La3 La4 -156.8(6) . .
C18 O8 La3 O39 -14.9(6) . 5_775
C18 O8 La3 O39 -134.1(5) . .
C18 O8 La3 O7 -0.6(5) . .
C18 O8 La3 O52 126.6(5) . 8_655
C18 O8 La3 La3 -77.3(5) . 5_775
O8 C18 La3 O39 166.3(5) . 5_775
O7 C18 La3 O39 -12.6(5) . 5_775
O8 C18 La3 O39 76.4(7) . .
O7 C18 La3 O39 -102.5(6) . .
O8 C18 La3 O7 178.9(8) . .
O7 C18 La3 O8 -178.9(8) . .
O8 C18 La3 O52 -45.0(5) . 8_655
O7 C18 La3 O52 136.1(5) . 8_655
O8 C18 La3 La3 119.2(5) . 5_775
O7 C18 La3 La3 -59.7(5) . 5_775
C18 O8 La4 O52 113.2(7) . 8_655
C18 O8 La4 O39 -0.6(9) . .
C18 O8 La4 La4 -30.3(6) . 5_775
O39 La3 O39 La3 -26.0(4) 5_775 5_775
O7 La3 O39 La3 12.2(6) . 5_775
O8 La3 O39 La3 100.3(3) . 5_775
O52 La3 O39 La3 173.4(2) 8_655 5_775
C18 La3 O39 La3 63.3(6) . 5_775
